data_7013123
loop_
_publ_author_name
'Depree, Craig V.'
'Beckmann, Udo'
'Heslop, Katie'
'Brooker, Sally'

_publ_section_title
;
 Monomeric, trimeric and polymeric assemblies of dicopper(ii) complexes
 of a triazolate-containing Schiff-base macrocycleElectronic
 supplementary information (ESI) available: Geometric data for
 complexes 1?6. See http://www.rsc.org/suppdata/dt/b3/b304658c/
;
_journal_issue 15
_journal_name_full 'Dalton Transactions'
_journal_page_first 3071
_journal_paper_doi 10.1039/b304658c
_journal_year 2003
_chemical_formula_sum 'C59 H76.5 Cl4 Cu6 N33.5 O16 S2'
_chemical_formula_weight 2098.20
_chemical_name_systematic
; 
? 
;
_space_group_IT_number 2
_symmetry_cell_setting triclinic
_symmetry_space_group_name_Hall '-P 1'
_symmetry_space_group_name_H-M 'P -1'
_atom_sites_solution_hydrogens geom
_atom_sites_solution_primary direct
_atom_sites_solution_secondary difmap
_audit_creation_method SHELXL-97
_cell_angle_alpha 87.383(4)
_cell_angle_beta 84.732(4)
_cell_angle_gamma 64.267(4)
_cell_formula_units_Z 2
_cell_length_a 12.686(4)
_cell_length_b 14.481(4)
_cell_length_c 24.546(7)
_cell_measurement_temperature 163(2)
_cell_volume 4045(2)
_computing_cell_refinement 'Bruker SMART'
_computing_data_collection 'Bruker SMART'
_computing_data_reduction 'Bruker SAINT'
_computing_molecular_graphics 'Bruker SHELXTL'
_computing_publication_material 'Bruker SHELXTL'
_computing_structure_refinement 'SHELXL-97 (Sheldrick, 1997)'
_computing_structure_solution 'SHELXS-97 (Sheldrick, 1990)'
_diffrn_ambient_temperature 163(2)
_diffrn_measured_fraction_theta_full 0.898
_diffrn_measured_fraction_theta_max 0.898
_diffrn_measurement_device_type 'CCD area detector'
_diffrn_measurement_method 'phi and omega scans'
_diffrn_radiation_monochromator graphite
_diffrn_radiation_source 'fine-focus sealed tube'
_diffrn_radiation_type MoK\a
_diffrn_radiation_wavelength 0.71073
_diffrn_reflns_av_R_equivalents 0.0574
_diffrn_reflns_av_sigmaI/netI 0.0769
_diffrn_reflns_limit_h_max 16
_diffrn_reflns_limit_h_min -7
_diffrn_reflns_limit_k_max 18
_diffrn_reflns_limit_k_min -18
_diffrn_reflns_limit_l_max 31
_diffrn_reflns_limit_l_min -31
_diffrn_reflns_number 51507
_diffrn_reflns_theta_full 27.61
_diffrn_reflns_theta_max 27.61
_diffrn_reflns_theta_min 1.91
_exptl_absorpt_coefficient_mu 1.818
_exptl_absorpt_correction_T_max 1.000000
_exptl_absorpt_correction_T_min 0.603877
_exptl_absorpt_correction_type multi-scan
_exptl_crystal_colour 'dark blue'
_exptl_crystal_density_diffrn 1.723
_exptl_crystal_density_meas 0
_exptl_crystal_density_method 'not measured'
_exptl_crystal_description wedge
_exptl_crystal_F_000 2134
_exptl_crystal_size_max 0.51
_exptl_crystal_size_mid 0.31
_exptl_crystal_size_min 0.04
_refine_diff_density_max 1.159
_refine_diff_density_min -0.897
_refine_diff_density_rms 0.115
_refine_ls_extinction_method none
_refine_ls_goodness_of_fit_ref 1.089
_refine_ls_hydrogen_treatment mixed
_refine_ls_matrix_type full
_refine_ls_number_parameters 1276
_refine_ls_number_reflns 16862
_refine_ls_number_restraints 18
_refine_ls_restrained_S_all 1.090
_refine_ls_R_factor_all 0.1036
_refine_ls_R_factor_gt 0.0679
_refine_ls_shift/su_max 0.003
_refine_ls_shift/su_mean 0.000
_refine_ls_structure_factor_coef Fsqd
_refine_ls_weighting_details 'calc w=1/[\s^2^(Fo^2^)+(0.0481P)^2^+23.2696P] where P=(Fo^2^+2Fc^2^)/3'
_refine_ls_weighting_scheme calc
_refine_ls_wR_factor_gt 0.1644
_refine_ls_wR_factor_ref 0.1731
_reflns_number_gt 11017
_reflns_number_total 16862
_reflns_threshold_expression >2sigma(I)
_cod_data_source_file b304658c.txt
_cod_data_source_block cutx
_cod_depositor_comments
;
The following automatic conversions were performed:
'_symmetry_cell_setting' value 'Triclinic' changed to 'triclinic'
according to '/home/saulius/struct/CIF-dictionaries/cif_core.dic'
dictionary named 'cif_core.dic' version 2.4.1 from
2010-06-29.

'_exptl_absorpt_correction_type' value 'multiscan' changed to
'multi-scan' according to
'/home/saulius/struct/CIF-dictionaries/cif_core.dic' dictionary named
'cif_core.dic' version 2.4.1 from 2010-06-29.

Automatic conversion script
Id: cif_fix_enum 1527 2010-12-29 10:47:43Z saulius 
;
_cod_original_sg_symbol_H-M P-1
_cod_original_formula_sum 'C59 H76.50 Cl4 Cu6 N33.50 O16 S2'
_cod_database_code 7013123

loop_
_symmetry_equiv_pos_as_xyz
'x, y, z'
'-x, -y, -z'

loop_
_atom_site_label
_atom_site_type_symbol
_atom_site_fract_x
_atom_site_fract_y
_atom_site_fract_z
_atom_site_U_iso_or_equiv
_atom_site_adp_type
_atom_site_occupancy
_atom_site_symmetry_multiplicity
_atom_site_calc_flag
_atom_site_refinement_flags
_atom_site_disorder_assembly
_atom_site_disorder_group
Cu1 Cu 0.75578(7) 0.44634(6) 0.28705(3) 0.0288(2) Uani 1 1 d . . .
Cu2 Cu 0.66670(7) 0.43396(6) 0.13505(3) 0.02412(18) Uani 1 1 d . . .
Cu3 Cu 0.57597(8) 0.14470(7) 0.33036(3) 0.0324(2) Uani 1 1 d . . .
Cu4 Cu 0.48627(7) 0.15052(6) 0.17519(3) 0.0294(2) Uani 1 1 d . . .
Cu5 Cu 0.35207(8) 0.57537(7) 0.35481(3) 0.0364(2) Uani 1 1 d . . .
Cu6 Cu 0.25975(7) 0.57875(6) 0.20183(3) 0.02478(18) Uani 1 1 d . . .
S1 S 0.57810(15) 0.48007(13) 0.35602(7) 0.0313(4) Uani 1 1 d . . .
S2 S 0.43855(14) 0.49600(12) 0.13617(6) 0.0247(3) Uani 1 1 d . . .
N1 N 0.5830(5) 0.2851(5) 0.3481(2) 0.0376(14) Uani 1 1 d . . .
N2 N 0.4531(5) 0.2958(5) 0.1442(2) 0.0369(14) Uani 1 1 d . . .
N11 N 0.7075(5) 0.5455(4) 0.2268(2) 0.0284(12) Uani 1 1 d . . .
N12 N 0.6791(5) 0.5405(4) 0.1762(2) 0.0273(12) Uani 1 1 d . . .
N13 N 0.7724(5) 0.6425(4) 0.1722(3) 0.0361(14) Uani 1 1 d . . .
N14 N 0.8249(5) 0.5391(5) 0.3077(2) 0.0355(14) Uani 1 1 d . . .
N15 N 0.8725(5) 0.3236(5) 0.3253(2) 0.0333(14) Uani 1 1 d . . .
N16 N 0.7541(5) 0.3365(4) 0.2444(2) 0.0253(12) Uani 1 1 d . . .
N17 N 0.7232(4) 0.3322(4) 0.1943(2) 0.0223(11) Uani 1 1 d . . .
N18 N 0.8659(5) 0.1782(4) 0.2125(2) 0.0291(12) Uani 1 1 d . . .
N19 N 0.7291(4) 0.3050(4) 0.0919(2) 0.0249(12) Uani 1 1 d . . .
N20 N 0.6861(4) 0.5201(4) 0.0725(2) 0.0254(12) Uani 1 1 d . . .
N31 N 0.6676(5) 0.0984(4) 0.2596(2) 0.0298(13) Uani 1 1 d . . .
N32 N 0.6375(5) 0.1001(4) 0.2079(2) 0.0301(13) Uani 1 1 d . . .
N33 N 0.8029(5) -0.0456(4) 0.2172(3) 0.0402(15) Uani 1 1 d . . .
N34 N 0.7278(6) 0.0390(5) 0.3567(3) 0.0420(16) Uani 1 1 d . . .
N35 N 0.4843(6) 0.1221(5) 0.3963(2) 0.0416(15) Uani 1 1 d . . .
N36 N 0.4263(5) 0.1792(4) 0.2988(2) 0.0303(13) Uani 1 1 d . . .
N37 N 0.3974(5) 0.1785(4) 0.2474(2) 0.0301(13) Uani 1 1 d . . .
N38 N 0.2782(5) 0.1313(5) 0.3030(3) 0.0403(15) Uani 1 1 d . . .
N39 N 0.3483(5) 0.1265(4) 0.1586(3) 0.0365(14) Uani 1 1 d . . .
N40 N 0.5911(6) 0.0508(4) 0.1170(2) 0.0375(14) Uani 1 1 d . . .
N51 N 0.3183(5) 0.4792(4) 0.3135(2) 0.0290(12) Uani 1 1 d . A .
N52 N 0.2847(4) 0.4834(4) 0.2634(2) 0.0255(12) Uani 1 1 d . . .
N53 N 0.1987(5) 0.4024(4) 0.3175(2) 0.0369(14) Uani 1 1 d . . .
N54 N 0.3167(5) 0.4981(6) 0.4170(3) 0.0466(17) Uani 1 1 d . A .
N56 N 0.3157(5) 0.6758(4) 0.2957(2) 0.0326(14) Uani 1 1 d . A .
N57 N 0.2853(5) 0.6766(4) 0.2443(2) 0.0273(12) Uani 1 1 d . . .
N58 N 0.1955(5) 0.8389(5) 0.2752(3) 0.0431(16) Uani 1 1 d . . .
N59 N 0.1681(5) 0.7072(4) 0.1609(2) 0.0284(12) Uani 1 1 d . . .
N60 N 0.1627(5) 0.5091(4) 0.1821(2) 0.0322(13) Uani 1 1 d . . .
C1 C 0.5812(6) 0.3651(6) 0.3512(3) 0.0299(15) Uani 1 1 d . . .
C2 C 0.4472(5) 0.3778(5) 0.1412(2) 0.0269(14) Uani 1 1 d . . .
C13 C 0.7206(6) 0.5978(5) 0.1445(3) 0.0305(15) Uani 1 1 d . . .
C15 C 0.7626(6) 0.6070(5) 0.2232(3) 0.0307(15) Uani 1 1 d . . .
C16 C 0.8180(6) 0.6096(6) 0.2732(3) 0.0388(18) Uani 1 1 d . . .
C17 C 0.8626(8) 0.6889(7) 0.2773(4) 0.054(2) Uani 1 1 d . . .
H17A H 0.9346 0.6598 0.2965 0.081 Uiso 1 1 calc R . .
H17B H 0.8030 0.7480 0.2977 0.081 Uiso 1 1 calc R . .
H17C H 0.8793 0.7109 0.2405 0.081 Uiso 1 1 calc R . .
C18 C 0.8816(7) 0.5258(6) 0.3586(3) 0.047(2) Uani 1 1 d . . .
H18A H 0.8453 0.5914 0.3788 0.056 Uiso 1 1 calc R . .
H18B H 0.9655 0.5091 0.3497 0.056 Uiso 1 1 calc R . .
C19 C 0.8724(8) 0.4441(7) 0.3946(3) 0.052(2) Uani 1 1 d . . .
H19A H 0.7880 0.4624 0.4036 0.062 Uiso 1 1 calc R . .
H19B H 0.9064 0.4445 0.4293 0.062 Uiso 1 1 calc R . .
C20 C 0.9307(7) 0.3348(6) 0.3729(3) 0.047(2) Uani 1 1 d . . .
H20A H 1.0144 0.3161 0.3617 0.057 Uiso 1 1 calc R . .
H20B H 0.9271 0.2871 0.4024 0.057 Uiso 1 1 calc R . .
C21 C 0.9824(7) 0.1346(6) 0.3263(3) 0.0438(19) Uani 1 1 d . . .
H21A H 0.9583 0.1269 0.3646 0.066 Uiso 1 1 calc R . .
H21B H 1.0614 0.1315 0.3236 0.066 Uiso 1 1 calc R . .
H21C H 0.9827 0.0791 0.3047 0.066 Uiso 1 1 calc R . .
C22 C 0.8980(6) 0.2359(5) 0.3047(3) 0.0294(15) Uani 1 1 d . . .
C23 C 0.8381(6) 0.2435(5) 0.2545(2) 0.0247(14) Uani 1 1 d . . .
C25 C 0.7918(6) 0.2372(5) 0.1764(3) 0.0257(14) Uani 1 1 d . . .
C26 C 0.7883(6) 0.2220(5) 0.1175(3) 0.0270(14) Uani 1 1 d . . .
C27 C 0.8595(7) 0.1195(5) 0.0921(3) 0.0378(17) Uani 1 1 d . . .
H27A H 0.8112 0.1034 0.0687 0.057 Uiso 1 1 calc R . .
H27B H 0.8865 0.0672 0.1209 0.057 Uiso 1 1 calc R . .
H27C H 0.9274 0.1204 0.0700 0.057 Uiso 1 1 calc R . .
C28 C 0.7239(6) 0.3069(5) 0.0319(3) 0.0309(15) Uani 1 1 d . . .
H28A H 0.6961 0.2563 0.0218 0.037 Uiso 1 1 calc R . .
H28B H 0.8039 0.2865 0.0139 0.037 Uiso 1 1 calc R . .
C29 C 0.6437(6) 0.4111(5) 0.0112(3) 0.0294(15) Uani 1 1 d . . .
H29A H 0.5663 0.4337 0.0321 0.035 Uiso 1 1 calc R . .
H29B H 0.6322 0.4048 -0.0276 0.035 Uiso 1 1 calc R . .
C30 C 0.6864(6) 0.4946(6) 0.0150(3) 0.0337(16) Uani 1 1 d . . .
H30A H 0.7669 0.4705 -0.0029 0.040 Uiso 1 1 calc R . .
H30B H 0.6347 0.5569 -0.0046 0.040 Uiso 1 1 calc R . .
C31 C 0.7556(7) 0.6508(6) 0.0450(3) 0.0434(19) Uani 1 1 d . . .
H31A H 0.7017 0.6759 0.0159 0.065 Uiso 1 1 calc R . .
H31B H 0.8351 0.6083 0.0291 0.065 Uiso 1 1 calc R . .
H31C H 0.7551 0.7092 0.0639 0.065 Uiso 1 1 calc R . .
C32 C 0.7173(6) 0.5886(5) 0.0848(3) 0.0309(15) Uani 1 1 d . . .
C33 C 0.7181(6) 0.0133(5) 0.1845(3) 0.0358(16) Uani 1 1 d . . .
C35 C 0.7654(6) 0.0106(5) 0.2642(3) 0.0359(17) Uani 1 1 d . . .
C36 C 0.8020(7) -0.0175(6) 0.3188(3) 0.0425(19) Uani 1 1 d . . .
C37 C 0.9165(7) -0.1080(7) 0.3285(4) 0.058(2) Uani 1 1 d . . .
H37A H 0.9010 -0.1603 0.3498 0.086 Uiso 1 1 calc R . .
H37B H 0.9646 -0.0859 0.3487 0.086 Uiso 1 1 calc R . .
H37C H 0.9585 -0.1368 0.2933 0.086 Uiso 1 1 calc R . .
C38 C 0.7478(8) 0.0180(7) 0.4144(3) 0.059(2) Uani 1 1 d . . .
H38A H 0.8230 0.0191 0.4212 0.071 Uiso 1 1 calc R . .
H38B H 0.7542 -0.0514 0.4237 0.071 Uiso 1 1 calc R . .
C39 C 0.6508(8) 0.0949(8) 0.4502(3) 0.059(2) Uani 1 1 d . . .
H39A H 0.6415 0.1642 0.4385 0.070 Uiso 1 1 calc R . .
H39B H 0.6743 0.0842 0.4881 0.070 Uiso 1 1 calc R . .
C40 C 0.5323(9) 0.0922(8) 0.4502(3) 0.063(3) Uani 1 1 d . . .
H40A H 0.5411 0.0222 0.4596 0.075 Uiso 1 1 calc R . .
H40B H 0.4768 0.1396 0.4784 0.075 Uiso 1 1 calc R . .
C41 C 0.3071(8) 0.1001(8) 0.4292(4) 0.063(3) Uani 1 1 d . . .
H41A H 0.3486 0.0290 0.4416 0.094 Uiso 1 1 calc R . .
H41B H 0.2365 0.1086 0.4122 0.094 Uiso 1 1 calc R . .
H41C H 0.2846 0.1461 0.4606 0.094 Uiso 1 1 calc R . .
C42 C 0.3858(7) 0.1256(6) 0.3883(3) 0.0440(19) Uani 1 1 d . . .
C43 C 0.3556(6) 0.1497(6) 0.3303(3) 0.0362(17) Uani 1 1 d . . .
C45 C 0.3110(6) 0.1489(6) 0.2521(3) 0.0373(17) Uani 1 1 d . . .
C46 C 0.2804(7) 0.1245(6) 0.1997(3) 0.0409(18) Uani 1 1 d . . .
C47 C 0.1791(8) 0.0972(7) 0.1990(4) 0.059(2) Uani 1 1 d . . .
H47A H 0.1648 0.0910 0.1611 0.088 Uiso 1 1 calc R . .
H47B H 0.1088 0.1509 0.2174 0.088 Uiso 1 1 calc R . .
H47C H 0.1976 0.0317 0.2181 0.088 Uiso 1 1 calc R . .
C48 C 0.3353(7) 0.0996(6) 0.1029(3) 0.047(2) Uani 1 1 d . . .
H48A H 0.2543 0.1427 0.0930 0.056 Uiso 1 1 calc R . .
H48B H 0.3485 0.0271 0.1025 0.056 Uiso 1 1 calc R . .
C49 C 0.4200(8) 0.1152(6) 0.0620(3) 0.052(2) Uani 1 1 d . . .
H49A H 0.4135 0.1850 0.0665 0.063 Uiso 1 1 calc R . .
H49B H 0.3968 0.1117 0.0250 0.063 Uiso 1 1 calc R . .
C50 C 0.5480(8) 0.0388(6) 0.0650(3) 0.047(2) Uani 1 1 d . . .
H50A H 0.5555 -0.0319 0.0626 0.057 Uiso 1 1 calc R . .
H50B H 0.5962 0.0503 0.0338 0.057 Uiso 1 1 calc R . .
C51 C 0.7810(8) -0.1024(6) 0.1002(4) 0.060(2) Uani 1 1 d . . .
H51A H 0.7421 -0.1203 0.0725 0.089 Uiso 1 1 calc R . .
H51B H 0.8147 -0.1603 0.1255 0.089 Uiso 1 1 calc R . .
H51C H 0.8436 -0.0868 0.0822 0.089 Uiso 1 1 calc R . .
C52 C 0.6926(7) -0.0099(6) 0.1316(3) 0.0426(19) Uani 1 1 d . . .
C53 C 0.2120(6) 0.4368(5) 0.2671(3) 0.0309(15) Uani 1 1 d . A .
C55 C 0.2653(6) 0.4317(5) 0.3448(3) 0.0353(17) Uani 1 1 d . A .
C56 C 0.2764(7) 0.4347(7) 0.4045(3) 0.049(2) Uani 1 1 d . . .
C57 C 0.2332(8) 0.3732(7) 0.4426(4) 0.068(3) Uani 1 1 d . . .
H57A H 0.1704 0.4191 0.4683 0.101 Uiso 1 1 calc R . .
H57B H 0.2979 0.3247 0.4630 0.101 Uiso 1 1 calc R . .
H57C H 0.2028 0.3353 0.4216 0.101 Uiso 1 1 calc R . .
C58 C 0.3304(10) 0.5176(9) 0.4739(3) 0.080(4) Uani 0.50 1 d P A 1
H58A H 0.2543 0.5354 0.4954 0.096 Uiso 0.50 1 calc PR A 1
H58B H 0.3880 0.4527 0.4892 0.096 Uiso 0.50 1 calc PR A 1
C59 C 0.364(2) 0.589(2) 0.4818(9) 0.068(8) Uani 0.50 1 d P A 1
H59A H 0.4438 0.5675 0.4638 0.082 Uiso 0.50 1 calc PR A 1
H59B H 0.3692 0.5926 0.5216 0.082 Uiso 0.50 1 calc PR A 1
C60 C 0.289(2) 0.692(2) 0.4623(8) 0.058(6) Uani 0.50 1 d P A 1
H60A H 0.2075 0.7123 0.4777 0.069 Uiso 0.50 1 calc PR A 1
H60B H 0.3163 0.7411 0.4751 0.069 Uiso 0.50 1 calc PR A 1
N55 N 0.293(2) 0.695(2) 0.4026(10) 0.035(5) Uani 0.50 1 d P A 1
C61 C 0.1817(17) 0.8849(14) 0.4008(8) 0.063(6) Uani 0.50 1 d P A 1
H61A H 0.2313 0.9216 0.3974 0.095 Uiso 0.50 1 calc PR A 1
H61B H 0.1576 0.8799 0.4395 0.095 Uiso 0.50 1 calc PR A 1
H61C H 0.1120 0.9223 0.3807 0.095 Uiso 0.50 1 calc PR A 1
C62 C 0.249(2) 0.779(2) 0.3776(11) 0.040(6) Uani 0.50 1 d P A 1
C58A C 0.3304(10) 0.5176(9) 0.4739(3) 0.080(4) Uani 0.50 1 d P A 2
H58C H 0.4133 0.4766 0.4817 0.096 Uiso 0.50 1 calc PR A 2
H58D H 0.2816 0.4938 0.4990 0.096 Uiso 0.50 1 calc PR A 2
C59A C 0.296(2) 0.630(2) 0.4859(8) 0.045(5) Uani 0.50 1 d P A 2
H59C H 0.3125 0.6320 0.5244 0.054 Uiso 0.50 1 calc PR A 2
H59D H 0.2100 0.6657 0.4849 0.054 Uiso 0.50 1 calc PR A 2
C60A C 0.3470(17) 0.7000(14) 0.4523(7) 0.039(4) Uani 0.50 1 d P A 2
H60C H 0.3100 0.7695 0.4684 0.047 Uiso 0.50 1 calc PR A 2
H60D H 0.4324 0.6715 0.4560 0.047 Uiso 0.50 1 calc PR A 2
N55A N 0.3269(17) 0.7086(17) 0.3934(9) 0.024(4) Uani 0.50 1 d P A 2
C61A C 0.2575(16) 0.8968(11) 0.3852(7) 0.040(4) Uani 0.50 1 d P A 2
H61D H 0.2610 0.8948 0.4250 0.059 Uiso 0.50 1 calc PR A 2
H61E H 0.1785 0.9445 0.3759 0.059 Uiso 0.50 1 calc PR A 2
H61F H 0.3147 0.9199 0.3677 0.059 Uiso 0.50 1 calc PR A 2
C62A C 0.285(2) 0.7941(19) 0.3656(10) 0.030(5) Uani 0.50 1 d P A 2
C63 C 0.2595(7) 0.7718(6) 0.3131(3) 0.046(2) Uani 1 1 d . A .
C65 C 0.2134(6) 0.7738(5) 0.2336(3) 0.0304(15) Uani 1 1 d . A .
C66 C 0.1552(6) 0.7915(5) 0.1829(3) 0.0320(16) Uani 1 1 d . A .
C67 C 0.0875(7) 0.8988(5) 0.1619(3) 0.0425(19) Uani 1 1 d . . .
H67A H 0.0061 0.9112 0.1585 0.064 Uiso 1 1 calc R A .
H67B H 0.1235 0.9069 0.1261 0.064 Uiso 1 1 calc R . .
H67C H 0.0890 0.9480 0.1876 0.064 Uiso 1 1 calc R . .
C68 C 0.1195(6) 0.7023(5) 0.1096(3) 0.0330(16) Uani 1 1 d . A .
H68A H 0.1845 0.6687 0.0812 0.040 Uiso 1 1 calc R . .
H68B H 0.0704 0.7727 0.0969 0.040 Uiso 1 1 calc R . .
C69 C 0.0461(6) 0.6432(6) 0.1174(3) 0.0385(17) Uani 1 1 d . . .
H69A H 0.0046 0.6521 0.0839 0.046 Uiso 1 1 calc R A .
H69B H -0.0144 0.6750 0.1479 0.046 Uiso 1 1 calc R . .
C70 C 0.1088(7) 0.5295(6) 0.1292(3) 0.0389(18) Uani 1 1 d . A .
H70A H 0.0522 0.4991 0.1300 0.047 Uiso 1 1 calc R . .
H70B H 0.1707 0.4962 0.0995 0.047 Uiso 1 1 calc R . .
C71 C 0.0815(7) 0.3850(6) 0.2143(3) 0.0430(19) Uani 1 1 d . . .
H71A H 0.0015 0.4312 0.2056 0.065 Uiso 1 1 calc R A .
H71B H 0.0789 0.3507 0.2494 0.065 Uiso 1 1 calc R . .
H71C H 0.1187 0.3334 0.1855 0.065 Uiso 1 1 calc R . .
C72 C 0.1509(6) 0.4453(5) 0.2177(3) 0.0340(16) Uani 1 1 d . A .
Cl10 Cl 0.01644(18) 0.32292(17) 0.06996(10) 0.0537(5) Uani 1 1 d . . .
O11 O 0.1278(5) 0.3193(5) 0.0769(3) 0.0562(15) Uani 1 1 d . B .
O12 O 0.0245(15) 0.2184(14) 0.0882(11) 0.111(8) Uani 0.50 1 d P B 1
O13 O -0.027(3) 0.349(3) 0.0216(9) 0.144(16) Uani 0.50 1 d P B 1
O14 O -0.0748(14) 0.3864(14) 0.1150(9) 0.084(7) Uani 0.50 1 d P B 1
O12A O 0.030(2) 0.2402(18) 0.0403(14) 0.136(10) Uani 0.50 1 d PU B 2
O13A O -0.031(2) 0.4117(18) 0.0316(12) 0.102(9) Uani 0.50 1 d P B 2
O14A O -0.0547(18) 0.3387(16) 0.1138(8) 0.075(6) Uani 0.50 1 d PU B 2
Cl20 Cl 0.4120(2) 0.79832(17) 0.07592(10) 0.0574(6) Uani 1 1 d . . .
O21 O 0.4966(7) 0.8240(6) 0.0956(3) 0.090(2) Uani 1 1 d . . .
O22 O 0.3946(8) 0.7261(7) 0.1072(4) 0.112(3) Uani 1 1 d . . .
O23 O 0.3121(8) 0.8798(7) 0.0579(4) 0.120(3) Uani 1 1 d . . .
O24 O 0.4724(7) 0.7397(7) 0.0244(3) 0.100(3) Uani 1 1 d . . .
Cl30 Cl 0.0211(6) 0.3297(5) 0.5445(3) 0.0383(13) Uani 0.50 1 d P C 1
O31 O -0.0071(14) 0.2856(11) 0.5002(6) 0.086(5) Uani 0.50 1 d P C 1
O32 O 0.0001(12) 0.4321(11) 0.5293(6) 0.066(4) Uani 0.50 1 d P C 1
O33 O 0.1407(10) 0.2733(11) 0.5541(6) 0.062(4) Uani 0.50 1 d P C 1
O34 O -0.052(2) 0.333(2) 0.5949(11) 0.074(11) Uani 0.50 1 d P C 1
N200 N -0.0817(14) 0.3375(12) 0.6392(7) 0.051(5) Uani 0.50 1 d P D 2
C200 C -0.031(4) 0.333(3) 0.596(3) 0.07(2) Uani 0.50 1 d P D 2
C201 C 0.039(5) 0.315(5) 0.543(2) 0.16(3) Uani 0.50 1 d P D 2
H20C H 0.1217 0.2943 0.5493 0.233 Uiso 0.50 1 calc PR D 2
H20D H 0.0107 0.3779 0.5209 0.233 Uiso 0.50 1 calc PR D 2
H20E H 0.0330 0.2603 0.5232 0.233 Uiso 0.50 1 calc PR D 2
Cl40 Cl 0.0218(3) 0.9113(3) 0.49821(16) 0.0442(9) Uani 0.50 1 d P . .
O41 O -0.002(3) 1.0137(17) 0.4828(9) 0.104(8) Uani 0.50 1 d P . .
O42 O 0.1144(11) 0.8722(11) 0.5333(5) 0.074(4) Uani 0.50 1 d P . .
O43 O 0.0552(10) 0.8517(9) 0.4491(4) 0.053(3) Uani 0.50 1 d P . .
O44 O -0.0775(12) 0.9056(13) 0.5256(6) 0.085(5) Uani 0.50 1 d P . .
N100 N 0.5613(10) 0.9372(8) 0.2573(6) 0.119(4) Uani 1 1 d . . .
C100 C 0.5259(8) 0.8824(8) 0.2489(4) 0.062(3) Uani 1 1 d . . .
C101 C 0.4828(11) 0.8093(9) 0.2378(5) 0.089(4) Uani 1 1 d . . .
H10A H 0.5192 0.7484 0.2609 0.134 Uiso 1 1 calc R . .
H10B H 0.5024 0.7897 0.1992 0.134 Uiso 1 1 calc R . .
H10C H 0.3974 0.8398 0.2457 0.134 Uiso 1 1 calc R . .
Cl50 Cl 0.6142(5) 0.7818(4) 0.40269(19) 0.0411(11) Uani 0.50 1 d P E 1
O51 O 0.603(2) 0.719(2) 0.3585(12) 0.092(10) Uani 0.50 1 d P E 1
O52 O 0.5112(13) 0.8732(12) 0.4138(6) 0.071(4) Uani 0.50 1 d P E 1
O53 O 0.6377(19) 0.7148(16) 0.4494(8) 0.096(6) Uani 0.50 1 d P E 1
O54 O 0.7110(14) 0.7989(14) 0.3877(7) 0.096(5) Uani 0.50 1 d P E 1
Cl5A Cl 0.5594(5) 0.7609(4) 0.4036(2) 0.0553(13) Uani 0.50 1 d P F 2
O5A O 0.587(4) 0.718(3) 0.3583(10) 0.20(2) Uani 0.50 1 d P F 2
O5B O 0.4414(15) 0.8319(13) 0.4048(10) 0.125(7) Uani 0.50 1 d P F 2
O5C O 0.568(2) 0.6999(17) 0.4502(8) 0.111(8) Uani 0.50 1 d P F 2
O5D O 0.611(3) 0.829(3) 0.4066(13) 0.157(14) Uani 0.50 1 d PU F 2

loop_
_atom_site_aniso_label
_atom_site_aniso_U_11
_atom_site_aniso_U_22
_atom_site_aniso_U_33
_atom_site_aniso_U_23
_atom_site_aniso_U_13
_atom_site_aniso_U_12
Cu1 0.0274(4) 0.0358(5) 0.0249(4) -0.0045(3) -0.0111(3) -0.0133(4)
Cu2 0.0261(4) 0.0279(4) 0.0208(4) -0.0001(3) -0.0097(3) -0.0125(3)
Cu3 0.0354(5) 0.0414(5) 0.0261(5) -0.0006(4) -0.0098(4) -0.0204(4)
Cu4 0.0392(5) 0.0265(4) 0.0268(4) -0.0029(3) -0.0104(4) -0.0164(4)
Cu5 0.0326(5) 0.0431(5) 0.0255(5) -0.0080(4) -0.0110(4) -0.0064(4)
Cu6 0.0253(4) 0.0269(4) 0.0227(4) -0.0020(3) -0.0078(3) -0.0105(3)
S1 0.0272(9) 0.0345(9) 0.0285(9) -0.0080(7) -0.0051(7) -0.0085(7)
S2 0.0238(8) 0.0241(8) 0.0266(8) -0.0013(6) -0.0053(6) -0.0102(7)
N1 0.034(3) 0.045(4) 0.037(4) -0.002(3) -0.010(3) -0.019(3)
N2 0.048(4) 0.030(3) 0.036(3) 0.001(3) -0.008(3) -0.018(3)
N11 0.028(3) 0.033(3) 0.030(3) -0.003(2) -0.009(2) -0.016(2)
N12 0.025(3) 0.029(3) 0.030(3) 0.000(2) -0.009(2) -0.013(2)
N13 0.033(3) 0.035(3) 0.048(4) -0.001(3) -0.010(3) -0.021(3)
N14 0.032(3) 0.046(4) 0.030(3) -0.013(3) -0.013(3) -0.016(3)
N15 0.029(3) 0.046(4) 0.023(3) -0.002(3) -0.014(2) -0.012(3)
N16 0.028(3) 0.028(3) 0.022(3) 0.000(2) -0.011(2) -0.012(2)
N17 0.025(3) 0.026(3) 0.020(3) 0.000(2) -0.006(2) -0.013(2)
N18 0.031(3) 0.030(3) 0.027(3) 0.000(2) -0.009(2) -0.012(2)
N19 0.023(3) 0.030(3) 0.025(3) 0.000(2) -0.009(2) -0.013(2)
N20 0.025(3) 0.029(3) 0.020(3) -0.003(2) -0.005(2) -0.009(2)
N31 0.028(3) 0.034(3) 0.033(3) -0.002(2) -0.008(2) -0.018(3)
N32 0.034(3) 0.028(3) 0.030(3) -0.004(2) -0.002(2) -0.015(3)
N33 0.036(3) 0.031(3) 0.052(4) -0.009(3) -0.003(3) -0.012(3)
N34 0.040(4) 0.054(4) 0.040(4) 0.005(3) -0.020(3) -0.026(3)
N35 0.046(4) 0.055(4) 0.031(3) 0.003(3) -0.009(3) -0.029(3)
N36 0.030(3) 0.035(3) 0.030(3) 0.000(2) -0.007(2) -0.017(3)
N37 0.030(3) 0.034(3) 0.032(3) -0.003(2) -0.009(2) -0.018(3)
N38 0.035(3) 0.049(4) 0.044(4) 0.000(3) -0.004(3) -0.024(3)
N39 0.045(4) 0.027(3) 0.041(4) -0.005(3) -0.020(3) -0.015(3)
N40 0.055(4) 0.033(3) 0.032(3) -0.008(3) -0.007(3) -0.025(3)
N51 0.027(3) 0.033(3) 0.023(3) 0.000(2) -0.005(2) -0.008(2)
N52 0.024(3) 0.026(3) 0.025(3) 0.001(2) -0.004(2) -0.009(2)
N53 0.033(3) 0.034(3) 0.039(4) 0.005(3) -0.002(3) -0.011(3)
N54 0.027(3) 0.064(5) 0.032(4) -0.002(3) -0.009(3) -0.003(3)
N56 0.034(3) 0.034(3) 0.025(3) -0.009(2) -0.015(2) -0.007(3)
N57 0.027(3) 0.031(3) 0.025(3) -0.004(2) -0.009(2) -0.012(2)
N58 0.040(4) 0.037(4) 0.041(4) -0.016(3) -0.017(3) -0.003(3)
N59 0.025(3) 0.036(3) 0.026(3) 0.000(2) -0.008(2) -0.013(2)
N60 0.029(3) 0.029(3) 0.036(3) -0.004(3) -0.008(2) -0.009(3)
C1 0.025(4) 0.041(4) 0.023(4) -0.003(3) -0.007(3) -0.011(3)
C2 0.022(3) 0.039(4) 0.019(3) -0.003(3) -0.008(3) -0.011(3)
C13 0.030(4) 0.029(4) 0.035(4) -0.002(3) -0.013(3) -0.012(3)
C15 0.031(4) 0.034(4) 0.034(4) -0.004(3) -0.011(3) -0.019(3)
C16 0.036(4) 0.045(5) 0.047(5) -0.010(4) -0.010(3) -0.025(4)
C17 0.057(6) 0.063(6) 0.065(6) -0.003(4) -0.021(4) -0.044(5)
C18 0.045(5) 0.053(5) 0.045(5) -0.015(4) -0.019(4) -0.020(4)
C19 0.053(5) 0.067(6) 0.033(4) -0.014(4) -0.023(4) -0.019(4)
C20 0.045(5) 0.060(5) 0.034(4) -0.005(4) -0.024(4) -0.017(4)
C21 0.045(5) 0.049(5) 0.033(4) 0.009(4) -0.018(3) -0.014(4)
C22 0.025(3) 0.038(4) 0.018(3) 0.002(3) -0.004(3) -0.008(3)
C23 0.028(3) 0.027(3) 0.023(3) 0.000(3) -0.003(3) -0.015(3)
C25 0.029(4) 0.030(4) 0.022(3) 0.003(3) -0.007(3) -0.017(3)
C26 0.029(4) 0.028(4) 0.028(4) -0.001(3) -0.011(3) -0.015(3)
C27 0.050(5) 0.033(4) 0.028(4) -0.009(3) -0.003(3) -0.015(3)
C28 0.033(4) 0.038(4) 0.022(3) -0.006(3) -0.008(3) -0.013(3)
C29 0.030(4) 0.041(4) 0.018(3) -0.001(3) -0.011(3) -0.014(3)
C30 0.034(4) 0.044(4) 0.023(4) 0.000(3) -0.009(3) -0.016(3)
C31 0.053(5) 0.048(5) 0.037(4) 0.010(4) -0.011(4) -0.028(4)
C32 0.026(4) 0.034(4) 0.027(4) 0.004(3) -0.007(3) -0.008(3)
C33 0.041(4) 0.031(4) 0.039(4) -0.002(3) -0.008(3) -0.018(3)
C35 0.029(4) 0.035(4) 0.050(5) 0.006(3) -0.013(3) -0.019(3)
C36 0.039(4) 0.044(5) 0.052(5) 0.006(4) -0.020(4) -0.023(4)
C37 0.043(5) 0.056(6) 0.073(6) 0.007(5) -0.029(4) -0.017(4)
C38 0.069(6) 0.064(6) 0.047(5) 0.010(4) -0.028(5) -0.028(5)
C39 0.074(6) 0.079(7) 0.036(5) 0.009(4) -0.029(4) -0.042(5)
C40 0.086(7) 0.089(7) 0.024(4) 0.009(4) -0.015(4) -0.047(6)
C41 0.065(6) 0.084(7) 0.053(6) 0.016(5) -0.005(5) -0.047(6)
C42 0.046(5) 0.056(5) 0.037(4) 0.003(4) -0.005(4) -0.028(4)
C43 0.039(4) 0.042(4) 0.033(4) 0.006(3) -0.006(3) -0.023(3)
C45 0.034(4) 0.039(4) 0.043(5) 0.002(3) -0.009(3) -0.018(3)
C46 0.040(4) 0.036(4) 0.056(5) -0.004(4) -0.018(4) -0.022(4)
C47 0.049(5) 0.066(6) 0.078(7) -0.011(5) -0.021(5) -0.037(5)
C48 0.056(5) 0.043(5) 0.040(5) -0.010(4) -0.028(4) -0.014(4)
C49 0.083(7) 0.045(5) 0.033(4) -0.002(4) -0.027(4) -0.027(5)
C50 0.076(6) 0.053(5) 0.026(4) -0.012(3) -0.005(4) -0.038(5)
C51 0.059(6) 0.049(5) 0.072(6) -0.031(5) 0.004(5) -0.023(4)
C52 0.054(5) 0.031(4) 0.044(5) -0.011(3) -0.001(4) -0.018(4)
C53 0.030(4) 0.026(4) 0.035(4) -0.001(3) -0.001(3) -0.011(3)
C55 0.026(4) 0.037(4) 0.028(4) 0.007(3) -0.003(3) -0.001(3)
C56 0.035(4) 0.055(5) 0.029(4) 0.017(4) 0.000(3) 0.005(4)
C57 0.064(6) 0.069(6) 0.047(5) 0.022(5) 0.008(4) -0.011(5)
C58 0.075(7) 0.088(8) 0.021(4) -0.002(5) -0.014(4) 0.020(6)
C59 0.050(13) 0.10(2) 0.034(11) -0.042(12) -0.008(10) -0.004(13)
C60 0.059(16) 0.097(19) 0.026(11) -0.021(11) 0.000(11) -0.041(15)
N55 0.034(14) 0.049(11) 0.033(10) -0.014(8) 0.001(8) -0.027(9)
C61 0.049(11) 0.056(12) 0.068(13) -0.030(10) -0.031(10) 0.000(9)
C62 0.036(16) 0.038(13) 0.053(16) -0.014(11) -0.012(10) -0.020(10)
C58A 0.075(7) 0.088(8) 0.021(4) -0.002(5) -0.014(4) 0.020(6)
C59A 0.055(13) 0.065(15) 0.021(9) -0.011(9) -0.007(10) -0.029(12)
C60A 0.037(10) 0.051(10) 0.033(10) -0.012(7) -0.015(8) -0.020(9)
N55A 0.015(10) 0.035(10) 0.021(8) -0.012(7) 0.000(6) -0.010(7)
C61A 0.046(10) 0.033(8) 0.043(10) -0.012(7) -0.012(8) -0.017(8)
C62A 0.032(14) 0.030(10) 0.030(10) -0.005(7) 0.001(8) -0.017(8)
C63 0.046(5) 0.035(4) 0.048(5) -0.012(4) -0.026(4) -0.002(4)
C65 0.028(4) 0.029(4) 0.036(4) -0.004(3) -0.010(3) -0.012(3)
C66 0.028(4) 0.031(4) 0.036(4) -0.002(3) -0.010(3) -0.011(3)
C67 0.050(5) 0.029(4) 0.054(5) 0.001(3) -0.025(4) -0.018(3)
C68 0.033(4) 0.040(4) 0.026(4) -0.002(3) -0.007(3) -0.015(3)
C69 0.036(4) 0.053(5) 0.033(4) 0.001(3) -0.019(3) -0.023(4)
C70 0.039(4) 0.052(5) 0.035(4) 0.002(3) -0.017(3) -0.025(4)
C71 0.036(4) 0.043(5) 0.058(5) 0.004(4) -0.009(4) -0.024(4)
C72 0.027(4) 0.030(4) 0.039(4) -0.005(3) -0.003(3) -0.006(3)
Cl10 0.0421(12) 0.0600(14) 0.0657(15) -0.0001(11) -0.0244(10) -0.0243(10)
O11 0.035(3) 0.064(4) 0.074(4) -0.004(3) -0.012(3) -0.024(3)
O12 0.057(10) 0.070(11) 0.22(2) 0.052(14) -0.036(13) -0.042(9)
O13 0.100(19) 0.32(5) 0.038(10) 0.04(2) -0.041(10) -0.11(3)
O14 0.027(7) 0.084(13) 0.125(16) -0.071(12) -0.019(8) -0.003(8)
O12A 0.130(17) 0.090(15) 0.23(3) -0.083(16) -0.030(19) -0.073(14)
O13A 0.045(10) 0.103(15) 0.14(2) 0.051(15) -0.032(11) -0.014(10)
O14A 0.070(9) 0.098(11) 0.063(9) 0.007(8) 0.001(6) -0.044(8)
Cl20 0.0574(14) 0.0441(12) 0.0798(17) 0.0013(11) -0.0155(12) -0.0288(11)
O21 0.099(6) 0.091(5) 0.111(6) -0.011(5) -0.024(5) -0.067(5)
O22 0.132(8) 0.097(6) 0.140(8) 0.022(6) 0.004(6) -0.084(6)
O23 0.093(7) 0.082(6) 0.171(9) -0.030(6) -0.019(6) -0.019(5)
O24 0.079(5) 0.132(7) 0.100(6) -0.031(5) -0.006(5) -0.054(5)
Cl30 0.031(2) 0.045(3) 0.039(4) 0.002(2) -0.013(2) -0.015(2)
O31 0.092(11) 0.091(11) 0.092(11) -0.014(9) -0.043(9) -0.046(9)
O32 0.060(8) 0.057(8) 0.081(10) -0.001(7) -0.009(7) -0.024(7)
O33 0.029(6) 0.070(9) 0.086(10) 0.008(7) -0.026(6) -0.016(6)
O34 0.055(15) 0.108(19) 0.050(16) 0.020(12) 0.014(11) -0.031(12)
N200 0.037(9) 0.054(10) 0.057(11) -0.010(8) -0.014(7) -0.014(7)
C200 0.05(2) 0.036(15) 0.14(5) 0.012(19) -0.07(3) -0.015(13)
C201 0.18(6) 0.20(6) 0.13(5) -0.04(4) -0.07(4) -0.12(5)
Cl40 0.037(2) 0.053(3) 0.042(2) -0.0157(18) -0.0050(16) -0.0169(18)
O41 0.134(14) 0.044(12) 0.13(2) -0.015(13) 0.041(19) -0.039(11)
O42 0.050(8) 0.111(11) 0.059(8) -0.020(8) -0.022(6) -0.028(8)
O43 0.054(7) 0.068(8) 0.037(6) -0.028(6) -0.003(5) -0.022(6)
O44 0.058(9) 0.137(13) 0.079(10) -0.056(9) 0.030(7) -0.059(9)
N100 0.109(9) 0.067(7) 0.204(13) 0.037(7) -0.029(8) -0.059(7)
C100 0.038(5) 0.055(6) 0.085(7) 0.020(5) -0.004(5) -0.016(4)
C101 0.088(9) 0.089(8) 0.108(10) -0.003(7) -0.028(7) -0.050(7)
Cl50 0.037(3) 0.045(3) 0.041(2) -0.002(2) -0.012(2) -0.015(2)
O51 0.064(13) 0.093(17) 0.11(2) -0.053(15) -0.006(12) -0.023(12)
O52 0.038(8) 0.082(11) 0.072(9) -0.031(8) 0.000(7) -0.005(8)
O53 0.120(17) 0.109(15) 0.067(11) 0.028(9) -0.053(11) -0.052(12)
O54 0.058(10) 0.117(14) 0.111(14) -0.002(10) 0.006(9) -0.039(10)
Cl5A 0.046(3) 0.058(3) 0.049(3) -0.008(2) -0.011(2) -0.009(3)
O5A 0.22(4) 0.26(4) 0.010(11) -0.001(16) -0.005(15) -0.01(3)
O5B 0.061(11) 0.081(12) 0.22(2) 0.010(13) 0.015(12) -0.025(10)
O5C 0.16(2) 0.118(15) 0.073(12) 0.025(10) -0.064(14) -0.073(16)
O5D 0.19(3) 0.20(3) 0.19(2) -0.02(2) -0.03(2) -0.18(3)

loop_
_atom_type_symbol
_atom_type_description
_atom_type_scat_dispersion_real
_atom_type_scat_dispersion_imag
_atom_type_scat_source
C C 0.0033 0.0016 'International Tables Vol C Tables 4.2.6.8 and 6.1.1.4'
H H 0.0000 0.0000 'International Tables Vol C Tables 4.2.6.8 and 6.1.1.4'
N N 0.0061 0.0033 'International Tables Vol C Tables 4.2.6.8 and 6.1.1.4'
O O 0.0106 0.0060 'International Tables Vol C Tables 4.2.6.8 and 6.1.1.4'
S S 0.1246 0.1234 'International Tables Vol C Tables 4.2.6.8 and 6.1.1.4'
Cl Cl 0.1484 0.1585 'International Tables Vol C Tables 4.2.6.8 and 6.1.1.4'
Cu Cu 0.3201 1.2651 'International Tables Vol C Tables 4.2.6.8 and 6.1.1.4'

loop_
_geom_angle_atom_site_label_1
_geom_angle_atom_site_label_2
_geom_angle_atom_site_label_3
_geom_angle
_geom_angle_site_symmetry_1
_geom_angle_site_symmetry_3
_geom_angle_publ_flag
N16 Cu1 N11 93.2(2) . . ?
N16 Cu1 N14 153.4(2) . . ?
N11 Cu1 N14 80.8(2) . . ?
N16 Cu1 N15 80.0(2) . . ?
N11 Cu1 N15 153.4(2) . . ?
N14 Cu1 N15 93.8(2) . . ?
N16 Cu1 S1 100.14(17) . . ?
N11 Cu1 S1 109.37(17) . . ?
N14 Cu1 S1 106.31(18) . . ?
N15 Cu1 S1 97.16(17) . . ?
N12 Cu2 N17 92.9(2) . . ?
N12 Cu2 N19 155.0(2) . . ?
N17 Cu2 N19 80.1(2) . . ?
N12 Cu2 N20 80.9(2) . . ?
N17 Cu2 N20 154.2(2) . . ?
N19 Cu2 N20 94.9(2) . . ?
N12 Cu2 S2 102.86(16) . . ?
N17 Cu2 S2 107.47(15) . . ?
N19 Cu2 S2 102.16(15) . . ?
N20 Cu2 S2 98.31(15) . . ?
N36 Cu3 N31 92.8(2) . . ?
N36 Cu3 N35 80.4(2) . . ?
N31 Cu3 N35 150.6(2) . . ?
N36 Cu3 N34 150.0(2) . . ?
N31 Cu3 N34 80.3(3) . . ?
N35 Cu3 N34 91.4(3) . . ?
N36 Cu3 N1 107.9(2) . . ?
N31 Cu3 N1 106.0(2) . . ?
N35 Cu3 N1 103.4(2) . . ?
N34 Cu3 N1 102.1(2) . . ?
N32 Cu4 N37 92.3(2) . . ?
N32 Cu4 N39 148.5(2) . . ?
N37 Cu4 N39 79.9(2) . . ?
N32 Cu4 N40 80.2(2) . . ?
N37 Cu4 N40 150.5(2) . . ?
N39 Cu4 N40 91.6(2) . . ?
N32 Cu4 N2 106.1(2) . . ?
N37 Cu4 N2 103.5(2) . . ?
N39 Cu4 N2 105.4(2) . . ?
N40 Cu4 N2 106.0(2) . . ?
N56 Cu5 N55 84.6(8) . . ?
N56 Cu5 N51 93.4(2) . . ?
N55 Cu5 N51 148.3(6) . . ?
N56 Cu5 N54 156.0(2) . . ?
N55 Cu5 N54 88.2(7) . . ?
N51 Cu5 N54 80.9(3) . . ?
N56 Cu5 N55A 76.7(6) . . ?
N55 Cu5 N55A 15.9(5) . . ?
N51 Cu5 N55A 159.9(6) . . ?
N54 Cu5 N55A 101.0(6) . . ?
N56 Cu5 S1 108.25(18) . . ?
N55 Cu5 S1 109.1(7) . . ?
N51 Cu5 S1 101.55(16) . . ?
N54 Cu5 S1 95.77(18) . . ?
N55A Cu5 S1 98.2(5) . . ?
N57 Cu6 N52 92.5(2) . . ?
N57 Cu6 N59 80.5(2) . . ?
N52 Cu6 N59 153.9(2) . . ?
N57 Cu6 N60 152.1(2) . . ?
N52 Cu6 N60 80.5(2) . . ?
N59 Cu6 N60 93.9(2) . . ?
N57 Cu6 S2 106.72(17) . . ?
N52 Cu6 S2 105.38(16) . . ?
N59 Cu6 S2 100.69(16) . . ?
N60 Cu6 S2 101.18(17) . . ?
C1 S1 Cu1 95.8(2) . . ?
C1 S1 Cu5 93.8(2) . . ?
Cu1 S1 Cu5 136.11(8) . . ?
C2 S2 Cu6 96.7(2) . . ?
C2 S2 Cu2 94.1(2) . . ?
Cu6 S2 Cu2 138.20(7) . . ?
C1 N1 Cu3 171.2(6) . . ?
C2 N2 Cu4 160.0(5) . . ?
N12 N11 C15 106.0(5) . . ?
N12 N11 Cu1 133.1(4) . . ?
C15 N11 Cu1 112.9(4) . . ?
N11 N12 C13 105.7(5) . . ?
N11 N12 Cu2 133.9(4) . . ?
C13 N12 Cu2 112.6(4) . . ?
C13 N13 C15 100.9(6) . . ?
C16 N14 C18 122.1(6) . . ?
C16 N14 Cu1 115.7(5) . . ?
C18 N14 Cu1 122.2(5) . . ?
C22 N15 C20 122.1(6) . . ?
C22 N15 Cu1 116.2(4) . . ?
C20 N15 Cu1 121.6(5) . . ?
C23 N16 N17 106.0(5) . . ?
C23 N16 Cu1 114.5(4) . . ?
N17 N16 Cu1 133.5(4) . . ?
N16 N17 C25 105.9(5) . . ?
N16 N17 Cu2 133.2(4) . . ?
C25 N17 Cu2 113.6(4) . . ?
C25 N18 C23 101.2(5) . . ?
C26 N19 C28 121.5(5) . . ?
C26 N19 Cu2 116.2(4) . . ?
C28 N19 Cu2 121.6(4) . . ?
C32 N20 C30 121.1(6) . . ?
C32 N20 Cu2 115.4(4) . . ?
C30 N20 Cu2 122.5(4) . . ?
C35 N31 N32 106.0(5) . . ?
C35 N31 Cu3 112.3(5) . . ?
N32 N31 Cu3 133.3(4) . . ?
C33 N32 N31 106.0(5) . . ?
C33 N32 Cu4 112.2(4) . . ?
N31 N32 Cu4 133.6(4) . . ?
C33 N33 C35 100.6(6) . . ?
C36 N34 C38 121.5(7) . . ?
C36 N34 Cu3 114.8(5) . . ?
C38 N34 Cu3 123.2(6) . . ?
C42 N35 C40 120.7(7) . . ?
C42 N35 Cu3 116.1(5) . . ?
C40 N35 Cu3 122.9(5) . . ?
C43 N36 N37 105.2(5) . . ?
C43 N36 Cu3 112.8(5) . . ?
N37 N36 Cu3 133.2(4) . . ?
C45 N37 N36 105.4(6) . . ?
C45 N37 Cu4 113.9(5) . . ?
N36 N37 Cu4 133.9(4) . . ?
C45 N38 C43 99.5(6) . . ?
C46 N39 C48 122.1(7) . . ?
C46 N39 Cu4 115.8(5) . . ?
C48 N39 Cu4 121.7(5) . . ?
C52 N40 C50 122.6(7) . . ?
C52 N40 Cu4 114.4(5) . . ?
C50 N40 Cu4 122.5(5) . . ?
N52 N51 C55 106.6(6) . . ?
N52 N51 Cu5 132.1(4) . . ?
C55 N51 Cu5 112.8(5) . . ?
N51 N52 C53 105.5(5) . . ?
N51 N52 Cu6 134.9(4) . . ?
C53 N52 Cu6 113.6(4) . . ?
C53 N53 C55 101.5(6) . . ?
C56 N54 C58 123.3(9) . . ?
C56 N54 Cu5 115.6(5) . . ?
C58 N54 Cu5 121.1(7) . . ?
C63 N56 N57 106.0(5) . . ?
C63 N56 Cu5 113.2(5) . . ?
N57 N56 Cu5 133.2(4) . . ?
C65 N57 N56 106.0(5) . . ?
C65 N57 Cu6 113.0(4) . . ?
N56 N57 Cu6 133.6(4) . . ?
C63 N58 C65 100.3(6) . . ?
C66 N59 C68 124.2(6) . . ?
C66 N59 Cu6 115.6(4) . . ?
C68 N59 Cu6 120.2(4) . . ?
C72 N60 C70 122.3(6) . . ?
C72 N60 Cu6 116.3(5) . . ?
C70 N60 Cu6 121.4(5) . . ?
N1 C1 S1 179.6(8) . . ?
N2 C2 S2 179.3(6) . . ?
N13 C13 N12 113.8(6) . . ?
N13 C13 C32 130.6(6) . . ?
N12 C13 C32 114.9(6) . . ?
N11 C15 N13 113.5(6) . . ?
N11 C15 C16 114.5(6) . . ?
N13 C15 C16 131.1(6) . . ?
N14 C16 C15 113.8(6) . . ?
N14 C16 C17 127.5(7) . . ?
C15 C16 C17 118.7(7) . . ?
N14 C18 C19 113.3(6) . . ?
C18 C19 C20 117.6(7) . . ?
N15 C20 C19 111.6(6) . . ?
N15 C22 C23 112.9(6) . . ?
N15 C22 C21 125.4(6) . . ?
C23 C22 C21 121.7(6) . . ?
N16 C23 N18 113.3(5) . . ?
N16 C23 C22 114.8(5) . . ?
N18 C23 C22 130.9(6) . . ?
N18 C25 N17 113.6(5) . . ?
N18 C25 C26 130.7(6) . . ?
N17 C25 C26 114.6(5) . . ?
N19 C26 C25 113.5(6) . . ?
N19 C26 C27 125.8(6) . . ?
C25 C26 C27 120.4(6) . . ?
N19 C28 C29 112.2(5) . . ?
C28 C29 C30 115.5(5) . . ?
N20 C30 C29 111.0(5) . . ?
N20 C32 C13 113.5(6) . . ?
N20 C32 C31 125.6(6) . . ?
C13 C32 C31 120.8(6) . . ?
N32 C33 N33 114.1(6) . . ?
N32 C33 C52 115.6(6) . . ?
N33 C33 C52 129.6(7) . . ?
N31 C35 N33 113.3(6) . . ?
N31 C35 C36 116.0(7) . . ?
N33 C35 C36 129.8(7) . . ?
N34 C36 C35 114.3(7) . . ?
N34 C36 C37 124.9(7) . . ?
C35 C36 C37 120.8(8) . . ?
N34 C38 C39 111.5(7) . . ?
C38 C39 C40 115.6(8) . . ?
N35 C40 C39 111.2(7) . . ?
N35 C42 C43 113.2(7) . . ?
N35 C42 C41 126.3(7) . . ?
C43 C42 C41 120.3(7) . . ?
N36 C43 N38 114.6(6) . . ?
N36 C43 C42 115.1(6) . . ?
N38 C43 C42 129.5(6) . . ?
N38 C45 N37 115.2(6) . . ?
N38 C45 C46 129.6(7) . . ?
N37 C45 C46 114.4(7) . . ?
N39 C46 C45 114.1(6) . . ?
N39 C46 C47 126.2(7) . . ?
C45 C46 C47 119.7(8) . . ?
N39 C48 C49 111.2(6) . . ?
C48 C49 C50 115.5(7) . . ?
N40 C50 C49 110.3(6) . . ?
N40 C52 C33 114.4(7) . . ?
N40 C52 C51 125.7(7) . . ?
C33 C52 C51 119.9(7) . . ?
N53 C53 N52 113.0(6) . . ?
N53 C53 C72 131.6(7) . . ?
N52 C53 C72 114.8(6) . . ?
N51 C55 N53 113.4(6) . . ?
N51 C55 C56 114.5(7) . . ?
N53 C55 C56 131.3(7) . . ?
N54 C56 C55 113.5(7) . . ?
N54 C56 C57 127.5(8) . . ?
C55 C56 C57 118.8(9) . . ?
C59 C58 N54 117.7(14) . . ?
C58 C59 C60 116(2) . . ?
N55 C60 C59 111.0(19) . . ?
C62 N55 C60 121(2) . . ?
C62 N55 Cu5 114.0(19) . . ?
C60 N55 Cu5 125(2) . . ?
N55 C62 C61 129(2) . . ?
N55 C62 C63 115(2) . . ?
C61 C62 C63 116(2) . . ?
N55A C60A C59A 113.6(15) . . ?
C62A N55A C60A 125.1(19) . . ?
C62A N55A Cu5 117.9(17) . . ?
C60A N55A Cu5 116.7(15) . . ?
N55A C62A C63 107.7(18) . . ?
N55A C62A C61A 127(2) . . ?
C63 C62A C61A 125(2) . . ?
N56 C63 N58 114.0(6) . . ?
N56 C63 C62A 117.3(12) . . ?
N58 C63 C62A 128.1(12) . . ?
N56 C63 C62 112.4(11) . . ?
N58 C63 C62 130.6(12) . . ?
C62A C63 C62 23.2(8) . . ?
N57 C65 N58 113.6(6) . . ?
N57 C65 C66 115.9(6) . . ?
N58 C65 C66 129.9(6) . . ?
N59 C66 C65 112.6(6) . . ?
N59 C66 C67 126.8(6) . . ?
C65 C66 C67 120.6(6) . . ?
N59 C68 C69 111.1(6) . . ?
C68 C69 C70 117.6(6) . . ?
N60 C70 C69 111.7(6) . . ?
N60 C72 C53 113.1(6) . . ?
N60 C72 C71 127.5(7) . . ?
C53 C72 C71 119.4(6) . . ?
O14A Cl10 O13 119.7(16) . . ?
O14A Cl10 O12A 113.8(16) . . ?
O13 Cl10 O12A 67.6(18) . . ?
O14A Cl10 O11 116.4(10) . . ?
O13 Cl10 O11 118.7(12) . . ?
O12A Cl10 O11 109.7(10) . . ?
O14A Cl10 O13A 110.1(15) . . ?
O13 Cl10 O13A 37.6(17) . . ?
O12A Cl10 O13A 104.6(17) . . ?
O11 Cl10 O13A 100.9(10) . . ?
O14A Cl10 O12 73.9(12) . . ?
O13 Cl10 O12 111.5(18) . . ?
O12A Cl10 O12 49.0(14) . . ?
O11 Cl10 O12 105.7(7) . . ?
O13A Cl10 O12 147.7(12) . . ?
O14A Cl10 O14 23.8(12) . . ?
O13 Cl10 O14 110.2(17) . . ?
O12A Cl10 O14 133.3(13) . . ?
O11 Cl10 O14 110.9(7) . . ?
O13A Cl10 O14 89.6(14) . . ?
O12 Cl10 O14 97.6(13) . . ?
O22 Cl20 O23 116.7(6) . . ?
O22 Cl20 O21 112.3(6) . . ?
O23 Cl20 O21 116.3(5) . . ?
O22 Cl20 O24 101.6(6) . . ?
O23 Cl20 O24 103.5(6) . . ?
O21 Cl20 O24 103.8(5) . . ?
O33 Cl30 O32 109.0(9) . . ?
O33 Cl30 O31 110.2(10) . . ?
O32 Cl30 O31 107.9(9) . . ?
O33 Cl30 O34 109.2(14) . . ?
O32 Cl30 O34 108.6(14) . . ?
O31 Cl30 O34 111.8(14) . . ?
N200 C200 C201 173(5) . . ?
O41 Cl40 O44 92.8(14) 2_576 . ?
O41 Cl40 O42 84.1(17) 2_576 . ?
O44 Cl40 O42 108.6(9) . . ?
O41 Cl40 O41 40.0(18) 2_576 . ?
O44 Cl40 O41 111.5(13) . . ?
O42 Cl40 O41 109.8(15) . . ?
O41 Cl40 O43 147.0(10) 2_576 . ?
O44 Cl40 O43 109.4(8) . . ?
O42 Cl40 O43 110.0(7) . . ?
O41 Cl40 O43 107.5(11) . . ?
O41 Cl40 Cl40 22.5(9) 2_576 2_576 ?
O44 Cl40 Cl40 104.0(7) . 2_576 ?
O42 Cl40 Cl40 98.8(7) . 2_576 ?
O41 Cl40 Cl40 17.5(10) . 2_576 ?
O43 Cl40 Cl40 124.9(6) . 2_576 ?
O41 O41 Cl40 88(4) 2_576 2_576 ?
O41 O41 Cl40 52(2) 2_576 . ?
Cl40 O41 Cl40 140.0(18) 2_576 . ?
O41 O41 O42 121(4) 2_576 2_576 ?
Cl40 O41 O42 55.5(11) 2_576 2_576 ?
Cl40 O41 O42 141(2) . 2_576 ?
Cl40 O42 O41 40.4(11) . 2_576 ?
N100 C100 C101 178.6(13) . . ?
O54 Cl50 O52 113.0(12) . . ?
O54 Cl50 O53 108.8(12) . . ?
O52 Cl50 O53 110.5(12) . . ?
O54 Cl50 O51 107.3(14) . . ?
O52 Cl50 O51 113.2(14) . . ?
O53 Cl50 O51 103.6(15) . . ?
O5A Cl5A O5C 118(2) . . ?
O5A Cl5A O5B 108(2) . . ?
O5C Cl5A O5B 105.4(15) . . ?
O5A Cl5A O5D 110(3) . . ?
O5C Cl5A O5D 114.1(16) . . ?
O5B Cl5A O5D 99.5(19) . . ?

loop_
_geom_bond_atom_site_label_1
_geom_bond_atom_site_label_2
_geom_bond_distance
_geom_bond_site_symmetry_2
_geom_bond_publ_flag
Cu1 N16 1.953(5) . ?
Cu1 N11 1.958(5) . ?
Cu1 N14 1.998(6) . ?
Cu1 N15 2.013(5) . ?
Cu1 S1 2.570(2) . ?
Cu2 N12 1.951(5) . ?
Cu2 N17 1.969(5) . ?
Cu2 N19 1.995(5) . ?
Cu2 N20 1.999(5) . ?
Cu2 S2 2.6296(19) . ?
Cu3 N36 1.966(5) . ?
Cu3 N31 1.970(6) . ?
Cu3 N35 2.005(6) . ?
Cu3 N34 2.012(6) . ?
Cu3 N1 2.139(6) . ?
Cu4 N32 1.968(6) . ?
Cu4 N37 1.969(6) . ?
Cu4 N39 2.006(6) . ?
Cu4 N40 2.017(6) . ?
Cu4 N2 2.080(6) . ?
Cu5 N56 1.944(6) . ?
Cu5 N55 1.96(2) . ?
Cu5 N51 1.970(6) . ?
Cu5 N54 1.985(7) . ?
Cu5 N55A 2.07(2) . ?
Cu5 S1 2.589(2) . ?
Cu6 N57 1.949(5) . ?
Cu6 N52 1.952(5) . ?
Cu6 N59 1.997(5) . ?
Cu6 N60 2.000(6) . ?
Cu6 S2 2.5146(18) . ?
S1 C1 1.658(8) . ?
S2 C2 1.666(7) . ?
N1 C1 1.155(9) . ?
N2 C2 1.157(8) . ?
N11 N12 1.339(7) . ?
N11 C15 1.346(8) . ?
N12 C13 1.346(9) . ?
N13 C13 1.343(8) . ?
N13 C15 1.348(9) . ?
N14 C16 1.276(9) . ?
N14 C18 1.463(9) . ?
N15 C22 1.283(9) . ?
N15 C20 1.488(8) . ?
N16 C23 1.335(8) . ?
N16 N17 1.337(7) . ?
N17 C25 1.337(8) . ?
N18 C25 1.337(8) . ?
N18 C23 1.346(8) . ?
N19 C26 1.280(8) . ?
N19 C28 1.479(8) . ?
N20 C32 1.273(8) . ?
N20 C30 1.475(8) . ?
N31 C35 1.346(9) . ?
N31 N32 1.353(7) . ?
N32 C33 1.340(9) . ?
N33 C33 1.352(9) . ?
N33 C35 1.367(9) . ?
N34 C36 1.289(10) . ?
N34 C38 1.456(10) . ?
N35 C42 1.261(9) . ?
N35 C40 1.475(9) . ?
N36 C43 1.327(9) . ?
N36 N37 1.348(7) . ?
N37 C45 1.335(9) . ?
N38 C45 1.329(9) . ?
N38 C43 1.359(9) . ?
N39 C46 1.273(10) . ?
N39 C48 1.480(9) . ?
N40 C52 1.278(10) . ?
N40 C50 1.478(9) . ?
N51 N52 1.327(7) . ?
N51 C55 1.332(9) . ?
N52 C53 1.354(8) . ?
N53 C53 1.336(9) . ?
N53 C55 1.337(9) . ?
N54 C56 1.289(11) . ?
N54 C58 1.477(11) . ?
N56 C63 1.326(9) . ?
N56 N57 1.351(7) . ?
N57 C65 1.333(8) . ?
N58 C63 1.356(9) . ?
N58 C65 1.358(8) . ?
N59 C66 1.296(8) . ?
N59 C68 1.469(8) . ?
N60 C72 1.290(9) . ?
N60 C70 1.481(8) . ?
C13 C32 1.485(9) . ?
C15 C16 1.478(9) . ?
C16 C17 1.494(10) . ?
C18 C19 1.483(12) . ?
C19 C20 1.524(11) . ?
C21 C22 1.500(9) . ?
C22 C23 1.482(9) . ?
C25 C26 1.480(9) . ?
C26 C27 1.492(9) . ?
C28 C29 1.503(9) . ?
C29 C30 1.534(9) . ?
C31 C32 1.488(10) . ?
C33 C52 1.456(10) . ?
C35 C36 1.442(10) . ?
C36 C37 1.505(11) . ?
C38 C39 1.492(13) . ?
C39 C40 1.520(13) . ?
C41 C42 1.498(11) . ?
C42 C43 1.495(10) . ?
C45 C46 1.479(10) . ?
C46 C47 1.502(10) . ?
C48 C49 1.485(12) . ?
C49 C50 1.523(12) . ?
C51 C52 1.509(11) . ?
C53 C72 1.470(10) . ?
C55 C56 1.488(10) . ?
C56 C57 1.493(12) . ?
C58 C59 1.30(3) . ?
C59 C60 1.46(3) . ?
C60 N55 1.46(3) . ?
N55 C62 1.26(4) . ?
C61 C62 1.50(3) . ?
C62 C63 1.58(3) . ?
C59A C60A 1.59(3) . ?
C60A N55A 1.48(3) . ?
N55A C62A 1.30(4) . ?
C61A C62A 1.47(3) . ?
C62A C63 1.44(3) . ?
C65 C66 1.460(9) . ?
C66 C67 1.505(9) . ?
C68 C69 1.510(10) . ?
C69 C70 1.513(10) . ?
C71 C72 1.495(10) . ?
Cl10 O14A 1.30(2) . ?
Cl10 O13 1.32(2) . ?
Cl10 O12A 1.367(15) . ?
Cl10 O11 1.417(6) . ?
Cl10 O13A 1.49(2) . ?
Cl10 O12 1.521(16) . ?
Cl10 O14 1.530(18) . ?
Cl20 O22 1.351(7) . ?
Cl20 O23 1.396(9) . ?
Cl20 O21 1.409(7) . ?
Cl20 O24 1.504(8) . ?
Cl30 O33 1.414(13) . ?
Cl30 O32 1.426(17) . ?
Cl30 O31 1.431(16) . ?
Cl30 O34 1.46(3) . ?
N200 C200 1.19(7) . ?
C200 C201 1.47(8) . ?
Cl40 O41 1.11(3) 2_576 ?
Cl40 O44 1.406(13) . ?
Cl40 O42 1.416(12) . ?
Cl40 O41 1.42(2) . ?
Cl40 O43 1.437(10) . ?
Cl40 Cl40 2.384(9) 2_576 ?
O41 O41 0.91(3) 2_576 ?
O41 Cl40 1.11(3) 2_576 ?
O41 O42 1.71(3) 2_576 ?
O42 O41 1.71(3) 2_576 ?
N100 C100 1.102(13) . ?
C100 C101 1.431(14) . ?
Cl50 O54 1.371(19) . ?
Cl50 O52 1.414(14) . ?
Cl50 O53 1.434(18) . ?
Cl50 O51 1.50(2) . ?
Cl5A O5A 1.25(3) . ?
Cl5A O5C 1.40(2) . ?
Cl5A O5B 1.400(17) . ?
Cl5A O5D 1.407(19) . ?

loop_
_geom_torsion_atom_site_label_1
_geom_torsion_atom_site_label_2
_geom_torsion_atom_site_label_3
_geom_torsion_atom_site_label_4
_geom_torsion
_geom_torsion_site_symmetry_1
_geom_torsion_site_symmetry_2
_geom_torsion_site_symmetry_3
_geom_torsion_site_symmetry_4
_geom_torsion_publ_flag
N16 Cu1 S1 C1 23.7(3) . . . . ?
N11 Cu1 S1 C1 120.7(3) . . . . ?
N14 Cu1 S1 C1 -153.5(3) . . . . ?
N15 Cu1 S1 C1 -57.4(3) . . . . ?
N16 Cu1 S1 Cu5 -78.00(18) . . . . ?
N11 Cu1 S1 Cu5 19.0(2) . . . . ?
N14 Cu1 S1 Cu5 104.8(2) . . . . ?
N15 Cu1 S1 Cu5 -159.10(19) . . . . ?
N56 Cu5 S1 C1 -124.8(3) . . . . ?
N55 Cu5 S1 C1 144.8(8) . . . . ?
N51 Cu5 S1 C1 -27.3(3) . . . . ?
N54 Cu5 S1 C1 54.6(3) . . . . ?
N55A Cu5 S1 C1 156.6(6) . . . . ?
N56 Cu5 S1 Cu1 -22.3(2) . . . . ?
N55 Cu5 S1 Cu1 -112.7(7) . . . . ?
N51 Cu5 S1 Cu1 75.2(2) . . . . ?
N54 Cu5 S1 Cu1 157.1(2) . . . . ?
N55A Cu5 S1 Cu1 -100.9(6) . . . . ?
N57 Cu6 S2 C2 140.5(3) . . . . ?
N52 Cu6 S2 C2 43.0(3) . . . . ?
N59 Cu6 S2 C2 -136.3(3) . . . . ?
N60 Cu6 S2 C2 -40.0(3) . . . . ?
N57 Cu6 S2 Cu2 36.77(19) . . . . ?
N52 Cu6 S2 Cu2 -60.74(19) . . . . ?
N59 Cu6 S2 Cu2 119.97(18) . . . . ?
N60 Cu6 S2 Cu2 -143.81(19) . . . . ?
N12 Cu2 S2 C2 -143.7(3) . . . . ?
N17 Cu2 S2 C2 -46.5(3) . . . . ?
N19 Cu2 S2 C2 36.8(3) . . . . ?
N20 Cu2 S2 C2 133.8(3) . . . . ?
N12 Cu2 S2 Cu6 -38.99(19) . . . . ?
N17 Cu2 S2 Cu6 58.22(19) . . . . ?
N19 Cu2 S2 Cu6 141.57(18) . . . . ?
N20 Cu2 S2 Cu6 -121.51(18) . . . . ?
N36 Cu3 N1 C1 -43(4) . . . . ?
N31 Cu3 N1 C1 55(4) . . . . ?
N35 Cu3 N1 C1 -127(4) . . . . ?
N34 Cu3 N1 C1 138(4) . . . . ?
N32 Cu4 N2 C2 -41.4(18) . . . . ?
N37 Cu4 N2 C2 55.0(17) . . . . ?
N39 Cu4 N2 C2 138.1(17) . . . . ?
N40 Cu4 N2 C2 -125.6(17) . . . . ?
N16 Cu1 N11 N12 2.6(6) . . . . ?
N14 Cu1 N11 N12 156.5(6) . . . . ?
N15 Cu1 N11 N12 76.6(8) . . . . ?
S1 Cu1 N11 N12 -99.3(6) . . . . ?
N16 Cu1 N11 C15 -141.0(5) . . . . ?
N14 Cu1 N11 C15 13.0(5) . . . . ?
N15 Cu1 N11 C15 -67.0(7) . . . . ?
S1 Cu1 N11 C15 117.1(4) . . . . ?
C15 N11 N12 C13 1.2(7) . . . . ?
Cu1 N11 N12 C13 -144.1(5) . . . . ?
C15 N11 N12 Cu2 146.8(5) . . . . ?
Cu1 N11 N12 Cu2 1.5(9) . . . . ?
N17 Cu2 N12 N11 -3.9(6) . . . . ?
N19 Cu2 N12 N11 -76.5(8) . . . . ?
N20 Cu2 N12 N11 -158.7(6) . . . . ?
S2 Cu2 N12 N11 104.8(6) . . . . ?
N17 Cu2 N12 C13 140.1(4) . . . . ?
N19 Cu2 N12 C13 67.4(7) . . . . ?
N20 Cu2 N12 C13 -14.8(4) . . . . ?
S2 Cu2 N12 C13 -111.3(4) . . . . ?
N16 Cu1 N14 C16 72.5(8) . . . . ?
N11 Cu1 N14 C16 -6.0(5) . . . . ?
N15 Cu1 N14 C16 147.8(6) . . . . ?
S1 Cu1 N14 C16 -113.6(5) . . . . ?
N16 Cu1 N14 C18 -106.4(7) . . . . ?
N11 Cu1 N14 C18 175.1(6) . . . . ?
N15 Cu1 N14 C18 -31.1(6) . . . . ?
S1 Cu1 N14 C18 67.4(6) . . . . ?
N16 Cu1 N15 C22 4.1(5) . . . . ?
N11 Cu1 N15 C22 -72.9(8) . . . . ?
N14 Cu1 N15 C22 -149.9(5) . . . . ?
S1 Cu1 N15 C22 103.2(5) . . . . ?
N16 Cu1 N15 C20 -179.3(6) . . . . ?
N11 Cu1 N15 C20 103.7(7) . . . . ?
N14 Cu1 N15 C20 26.8(6) . . . . ?
S1 Cu1 N15 C20 -80.2(6) . . . . ?
N11 Cu1 N16 C23 144.0(5) . . . . ?
N14 Cu1 N16 C23 68.3(7) . . . . ?
N15 Cu1 N16 C23 -10.1(5) . . . . ?
S1 Cu1 N16 C23 -105.7(4) . . . . ?
N11 Cu1 N16 N17 -4.4(6) . . . . ?
N14 Cu1 N16 N17 -80.1(8) . . . . ?
N15 Cu1 N16 N17 -158.5(6) . . . . ?
S1 Cu1 N16 N17 105.9(6) . . . . ?
C23 N16 N17 C25 -1.0(6) . . . . ?
Cu1 N16 N17 C25 149.2(5) . . . . ?
C23 N16 N17 Cu2 -148.0(5) . . . . ?
Cu1 N16 N17 Cu2 2.2(9) . . . . ?
N12 Cu2 N17 N16 2.1(6) . . . . ?
N19 Cu2 N17 N16 157.9(6) . . . . ?
N20 Cu2 N17 N16 77.0(8) . . . . ?
S2 Cu2 N17 N16 -102.4(5) . . . . ?
N12 Cu2 N17 C25 -143.1(4) . . . . ?
N19 Cu2 N17 C25 12.7(4) . . . . ?
N20 Cu2 N17 C25 -68.1(7) . . . . ?
S2 Cu2 N17 C25 112.5(4) . . . . ?
N12 Cu2 N19 C26 66.0(7) . . . . ?
N17 Cu2 N19 C26 -9.4(5) . . . . ?
N20 Cu2 N19 C26 145.1(5) . . . . ?
S2 Cu2 N19 C26 -115.3(5) . . . . ?
N12 Cu2 N19 C28 -104.4(6) . . . . ?
N17 Cu2 N19 C28 -179.7(5) . . . . ?
N20 Cu2 N19 C28 -25.2(5) . . . . ?
S2 Cu2 N19 C28 74.4(5) . . . . ?
N12 Cu2 N20 C32 11.7(5) . . . . ?
N17 Cu2 N20 C32 -65.9(7) . . . . ?
N19 Cu2 N20 C32 -143.4(5) . . . . ?
S2 Cu2 N20 C32 113.5(5) . . . . ?
N12 Cu2 N20 C30 -179.3(5) . . . . ?
N17 Cu2 N20 C30 103.1(6) . . . . ?
N19 Cu2 N20 C30 25.6(5) . . . . ?
S2 Cu2 N20 C30 -77.5(5) . . . . ?
N36 Cu3 N31 C35 -136.5(5) . . . . ?
N35 Cu3 N31 C35 -61.2(7) . . . . ?
N34 Cu3 N31 C35 14.0(5) . . . . ?
N1 Cu3 N31 C35 114.0(5) . . . . ?
N36 Cu3 N31 N32 6.1(6) . . . . ?
N35 Cu3 N31 N32 81.4(8) . . . . ?
N34 Cu3 N31 N32 156.6(6) . . . . ?
N1 Cu3 N31 N32 -103.4(6) . . . . ?
C35 N31 N32 C33 0.3(7) . . . . ?
Cu3 N31 N32 C33 -143.9(5) . . . . ?
C35 N31 N32 Cu4 144.8(5) . . . . ?
Cu3 N31 N32 Cu4 0.6(9) . . . . ?
N37 Cu4 N32 C33 135.2(5) . . . . ?
N39 Cu4 N32 C33 60.9(7) . . . . ?
N40 Cu4 N32 C33 -16.1(5) . . . . ?
N2 Cu4 N32 C33 -120.0(5) . . . . ?
N37 Cu4 N32 N31 -7.8(6) . . . . ?
N39 Cu4 N32 N31 -82.1(7) . . . . ?
N40 Cu4 N32 N31 -159.0(6) . . . . ?
N2 Cu4 N32 N31 97.0(6) . . . . ?
N36 Cu3 N34 C36 68.5(8) . . . . ?
N31 Cu3 N34 C36 -10.1(6) . . . . ?
N35 Cu3 N34 C36 141.5(6) . . . . ?
N1 Cu3 N34 C36 -114.5(6) . . . . ?
N36 Cu3 N34 C38 -103.9(7) . . . . ?
N31 Cu3 N34 C38 177.5(7) . . . . ?
N35 Cu3 N34 C38 -30.9(6) . . . . ?
N1 Cu3 N34 C38 73.1(7) . . . . ?
N36 Cu3 N35 C42 8.6(6) . . . . ?
N31 Cu3 N35 C42 -69.9(8) . . . . ?
N34 Cu3 N35 C42 -142.4(6) . . . . ?
N1 Cu3 N35 C42 114.8(6) . . . . ?
N36 Cu3 N35 C40 -177.8(7) . . . . ?
N31 Cu3 N35 C40 103.7(7) . . . . ?
N34 Cu3 N35 C40 31.3(7) . . . . ?
N1 Cu3 N35 C40 -71.5(7) . . . . ?
N31 Cu3 N36 C43 137.3(5) . . . . ?
N35 Cu3 N36 C43 -13.9(5) . . . . ?
N34 Cu3 N36 C43 62.0(7) . . . . ?
N1 Cu3 N36 C43 -115.0(5) . . . . ?
N31 Cu3 N36 N37 -4.4(6) . . . . ?
N35 Cu3 N36 N37 -155.5(6) . . . . ?
N34 Cu3 N36 N37 -79.6(8) . . . . ?
N1 Cu3 N36 N37 103.4(6) . . . . ?
C43 N36 N37 C45 0.3(7) . . . . ?
Cu3 N36 N37 C45 143.9(5) . . . . ?
C43 N36 N37 Cu4 -147.8(5) . . . . ?
Cu3 N36 N37 Cu4 -4.2(9) . . . . ?
N32 Cu4 N37 C45 -136.6(5) . . . . ?
N39 Cu4 N37 C45 12.7(5) . . . . ?
N40 Cu4 N37 C45 -62.5(7) . . . . ?
N2 Cu4 N37 C45 116.3(5) . . . . ?
N32 Cu4 N37 N36 9.5(6) . . . . ?
N39 Cu4 N37 N36 158.8(6) . . . . ?
N40 Cu4 N37 N36 83.6(8) . . . . ?
N2 Cu4 N37 N36 -97.6(6) . . . . ?
N32 Cu4 N39 C46 68.2(7) . . . . ?
N37 Cu4 N39 C46 -9.6(5) . . . . ?
N40 Cu4 N39 C46 142.0(5) . . . . ?
N2 Cu4 N39 C46 -110.9(5) . . . . ?
N32 Cu4 N39 C48 -104.3(6) . . . . ?
N37 Cu4 N39 C48 177.9(5) . . . . ?
N40 Cu4 N39 C48 -30.5(5) . . . . ?
N2 Cu4 N39 C48 76.6(5) . . . . ?
N32 Cu4 N40 C52 13.2(5) . . . . ?
N37 Cu4 N40 C52 -64.0(8) . . . . ?
N39 Cu4 N40 C52 -136.2(6) . . . . ?
N2 Cu4 N40 C52 117.2(6) . . . . ?
N32 Cu4 N40 C50 -175.5(6) . . . . ?
N37 Cu4 N40 C50 107.3(7) . . . . ?
N39 Cu4 N40 C50 35.1(6) . . . . ?
N2 Cu4 N40 C50 -71.5(6) . . . . ?
N56 Cu5 N51 N52 0.8(6) . . . . ?
N55 Cu5 N51 N52 85.9(16) . . . . ?
N54 Cu5 N51 N52 157.3(6) . . . . ?
N55A Cu5 N51 N52 60.1(18) . . . . ?
S1 Cu5 N51 N52 -108.6(5) . . . . ?
N56 Cu5 N51 C55 -142.1(5) . . . . ?
N55 Cu5 N51 C55 -57.0(16) . . . . ?
N54 Cu5 N51 C55 14.4(5) . . . . ?
N55A Cu5 N51 C55 -82.8(17) . . . . ?
S1 Cu5 N51 C55 108.5(4) . . . . ?
C55 N51 N52 C53 -0.3(7) . . . . ?
Cu5 N51 N52 C53 -144.8(5) . . . . ?
C55 N51 N52 Cu6 149.2(5) . . . . ?
Cu5 N51 N52 Cu6 4.7(9) . . . . ?
N57 Cu6 N52 N51 -6.3(6) . . . . ?
N59 Cu6 N52 N51 -79.7(8) . . . . ?
N60 Cu6 N52 N51 -159.1(6) . . . . ?
S2 Cu6 N52 N51 101.9(6) . . . . ?
N57 Cu6 N52 C53 141.4(5) . . . . ?
N59 Cu6 N52 C53 67.9(7) . . . . ?
N60 Cu6 N52 C53 -11.4(4) . . . . ?
S2 Cu6 N52 C53 -110.5(4) . . . . ?
N56 Cu5 N54 C56 69.7(9) . . . . ?
N55 Cu5 N54 C56 142.1(9) . . . . ?
N51 Cu5 N54 C56 -8.0(5) . . . . ?
N55A Cu5 N54 C56 151.7(8) . . . . ?
S1 Cu5 N54 C56 -108.8(5) . . . . ?
N56 Cu5 N54 C58 -107.1(8) . . . . ?
N55 Cu5 N54 C58 -34.7(9) . . . . ?
N51 Cu5 N54 C58 175.2(6) . . . . ?
N55A Cu5 N54 C58 -25.1(8) . . . . ?
S1 Cu5 N54 C58 74.4(6) . . . . ?
N55 Cu5 N56 C63 -7.0(8) . . . . ?
N51 Cu5 N56 C63 141.3(5) . . . . ?
N54 Cu5 N56 C63 66.2(9) . . . . ?
N55A Cu5 N56 C63 -21.0(7) . . . . ?
S1 Cu5 N56 C63 -115.4(5) . . . . ?
N55 Cu5 N56 N57 -151.7(8) . . . . ?
N51 Cu5 N56 N57 -3.4(6) . . . . ?
N54 Cu5 N56 N57 -78.5(9) . . . . ?
N55A Cu5 N56 N57 -165.7(8) . . . . ?
S1 Cu5 N56 N57 100.0(6) . . . . ?
C63 N56 N57 C65 0.8(8) . . . . ?
Cu5 N56 N57 C65 147.3(5) . . . . ?
C63 N56 N57 Cu6 -145.7(6) . . . . ?
Cu5 N56 N57 Cu6 0.8(9) . . . . ?
N52 Cu6 N57 C65 -141.3(5) . . . . ?
N59 Cu6 N57 C65 13.4(5) . . . . ?
N60 Cu6 N57 C65 -66.9(7) . . . . ?
S2 Cu6 N57 C65 111.9(5) . . . . ?
N52 Cu6 N57 N56 3.5(6) . . . . ?
N59 Cu6 N57 N56 158.2(6) . . . . ?
N60 Cu6 N57 N56 77.8(8) . . . . ?
S2 Cu6 N57 N56 -103.4(6) . . . . ?
N57 Cu6 N59 C66 -7.8(5) . . . . ?
N52 Cu6 N59 C66 68.3(7) . . . . ?
N60 Cu6 N59 C66 144.6(5) . . . . ?
S2 Cu6 N59 C66 -113.2(5) . . . . ?
N57 Cu6 N59 C68 172.6(5) . . . . ?
N52 Cu6 N59 C68 -111.2(6) . . . . ?
N60 Cu6 N59 C68 -34.9(5) . . . . ?
S2 Cu6 N59 C68 67.2(5) . . . . ?
N57 Cu6 N60 C72 -71.3(7) . . . . ?
N52 Cu6 N60 C72 6.0(5) . . . . ?
N59 Cu6 N60 C72 -148.4(5) . . . . ?
S2 Cu6 N60 C72 109.9(5) . . . . ?
N57 Cu6 N60 C70 109.3(6) . . . . ?
N52 Cu6 N60 C70 -173.5(5) . . . . ?
N59 Cu6 N60 C70 32.2(5) . . . . ?
S2 Cu6 N60 C70 -69.5(5) . . . . ?
Cu3 N1 C1 S1 123(100) . . . . ?
Cu1 S1 C1 N1 164(100) . . . . ?
Cu5 S1 C1 N1 -59(100) . . . . ?
Cu4 N2 C2 S2 160(53) . . . . ?
Cu6 S2 C2 N2 124(54) . . . . ?
Cu2 S2 C2 N2 -97(54) . . . . ?
C15 N13 C13 N12 1.3(8) . . . . ?
C15 N13 C13 C32 -168.4(7) . . . . ?
N11 N12 C13 N13 -1.6(8) . . . . ?
Cu2 N12 C13 N13 -155.5(5) . . . . ?
N11 N12 C13 C32 169.8(5) . . . . ?
Cu2 N12 C13 C32 15.9(7) . . . . ?
N12 N11 C15 N13 -0.4(8) . . . . ?
Cu1 N11 C15 N13 152.8(5) . . . . ?
N12 N11 C15 C16 -170.8(6) . . . . ?
Cu1 N11 C15 C16 -17.6(7) . . . . ?
C13 N13 C15 N11 -0.5(8) . . . . ?
C13 N13 C15 C16 167.8(7) . . . . ?
C18 N14 C16 C15 177.2(6) . . . . ?
Cu1 N14 C16 C15 -1.7(8) . . . . ?
C18 N14 C16 C17 -0.5(12) . . . . ?
Cu1 N14 C16 C17 -179.4(7) . . . . ?
N11 C15 C16 N14 12.9(9) . . . . ?
N13 C15 C16 N14 -155.4(7) . . . . ?
N11 C15 C16 C17 -169.2(7) . . . . ?
N13 C15 C16 C17 22.5(12) . . . . ?
C16 N14 C18 C19 175.9(7) . . . . ?
Cu1 N14 C18 C19 -5.2(9) . . . . ?
N14 C18 C19 C20 62.8(9) . . . . ?
C22 N15 C20 C19 -171.6(7) . . . . ?
Cu1 N15 C20 C19 12.0(9) . . . . ?
C18 C19 C20 N15 -66.3(9) . . . . ?
C20 N15 C22 C23 -174.4(6) . . . . ?
Cu1 N15 C22 C23 2.2(8) . . . . ?
C20 N15 C22 C21 3.3(11) . . . . ?
Cu1 N15 C22 C21 179.9(6) . . . . ?
N17 N16 C23 N18 1.2(7) . . . . ?
Cu1 N16 C23 N18 -155.4(4) . . . . ?
N17 N16 C23 C22 171.0(5) . . . . ?
Cu1 N16 C23 C22 14.3(7) . . . . ?
C25 N18 C23 N16 -0.9(7) . . . . ?
C25 N18 C23 C22 -168.5(7) . . . . ?
N15 C22 C23 N16 -10.8(8) . . . . ?
C21 C22 C23 N16 171.4(6) . . . . ?
N15 C22 C23 N18 156.7(7) . . . . ?
C21 C22 C23 N18 -21.2(11) . . . . ?
C23 N18 C25 N17 0.2(7) . . . . ?
C23 N18 C25 C26 167.1(7) . . . . ?
N16 N17 C25 N18 0.5(7) . . . . ?
Cu2 N17 C25 N18 154.9(4) . . . . ?
N16 N17 C25 C26 -168.6(5) . . . . ?
Cu2 N17 C25 C26 -14.2(7) . . . . ?
C28 N19 C26 C25 174.6(5) . . . . ?
Cu2 N19 C26 C25 4.3(7) . . . . ?
C28 N19 C26 C27 1.0(10) . . . . ?
Cu2 N19 C26 C27 -169.4(5) . . . . ?
N18 C25 C26 N19 -160.2(7) . . . . ?
N17 C25 C26 N19 6.6(8) . . . . ?
N18 C25 C26 C27 13.9(11) . . . . ?
N17 C25 C26 C27 -179.4(6) . . . . ?
C26 N19 C28 C29 176.6(6) . . . . ?
Cu2 N19 C28 C29 -13.5(7) . . . . ?
N19 C28 C29 C30 68.7(8) . . . . ?
C32 N20 C30 C29 -179.2(6) . . . . ?
Cu2 N20 C30 C29 12.4(7) . . . . ?
C28 C29 C30 N20 -67.8(7) . . . . ?
C30 N20 C32 C13 -175.3(5) . . . . ?
Cu2 N20 C32 C13 -6.2(7) . . . . ?
C30 N20 C32 C31 0.6(10) . . . . ?
Cu2 N20 C32 C31 169.8(6) . . . . ?
N13 C13 C32 N20 163.1(7) . . . . ?
N12 C13 C32 N20 -6.5(8) . . . . ?
N13 C13 C32 C31 -13.0(11) . . . . ?
N12 C13 C32 C31 177.4(6) . . . . ?
N31 N32 C33 N33 -1.7(8) . . . . ?
Cu4 N32 C33 N33 -154.7(5) . . . . ?
N31 N32 C33 C52 170.1(6) . . . . ?
Cu4 N32 C33 C52 17.1(8) . . . . ?
C35 N33 C33 N32 2.2(8) . . . . ?
C35 N33 C33 C52 -168.2(8) . . . . ?
N32 N31 C35 N33 1.1(8) . . . . ?
Cu3 N31 C35 N33 153.7(5) . . . . ?
N32 N31 C35 C36 -168.9(6) . . . . ?
Cu3 N31 C35 C36 -16.3(8) . . . . ?
C33 N33 C35 N31 -2.0(8) . . . . ?
C33 N33 C35 C36 166.3(7) . . . . ?
C38 N34 C36 C35 176.7(7) . . . . ?
Cu3 N34 C36 C35 4.2(9) . . . . ?
C38 N34 C36 C37 -1.4(12) . . . . ?
Cu3 N34 C36 C37 -173.9(6) . . . . ?
N31 C35 C36 N34 8.1(10) . . . . ?
N33 C35 C36 N34 -159.9(7) . . . . ?
N31 C35 C36 C37 -173.7(7) . . . . ?
N33 C35 C36 C37 18.2(12) . . . . ?
C36 N34 C38 C39 179.0(8) . . . . ?
Cu3 N34 C38 C39 -9.1(10) . . . . ?
N34 C38 C39 C40 67.1(10) . . . . ?
C42 N35 C40 C39 -179.3(8) . . . . ?
Cu3 N35 C40 C39 7.3(11) . . . . ?
C38 C39 C40 N35 -66.2(10) . . . . ?
C40 N35 C42 C43 -175.6(7) . . . . ?
Cu3 N35 C42 C43 -1.8(9) . . . . ?
C40 N35 C42 C41 -1.0(13) . . . . ?
Cu3 N35 C42 C41 172.9(7) . . . . ?
N37 N36 C43 N38 -1.5(8) . . . . ?
Cu3 N36 C43 N38 -153.6(5) . . . . ?
N37 N36 C43 C42 169.1(6) . . . . ?
Cu3 N36 C43 C42 17.1(8) . . . . ?
C45 N38 C43 N36 2.0(8) . . . . ?
C45 N38 C43 C42 -166.9(8) . . . . ?
N35 C42 C43 N36 -10.2(10) . . . . ?
C41 C42 C43 N36 174.7(7) . . . . ?
N35 C42 C43 N38 158.7(8) . . . . ?
C41 C42 C43 N38 -16.3(13) . . . . ?
C43 N38 C45 N37 -1.8(8) . . . . ?
C43 N38 C45 C46 166.8(8) . . . . ?
N36 N37 C45 N38 1.1(8) . . . . ?
Cu4 N37 C45 N38 156.5(5) . . . . ?
N36 N37 C45 C46 -169.4(6) . . . . ?
Cu4 N37 C45 C46 -14.0(8) . . . . ?
C48 N39 C46 C45 177.2(6) . . . . ?
Cu4 N39 C46 C45 4.7(8) . . . . ?
C48 N39 C46 C47 -0.7(12) . . . . ?
Cu4 N39 C46 C47 -173.2(6) . . . . ?
N38 C45 C46 N39 -162.6(8) . . . . ?
N37 C45 C46 N39 6.1(10) . . . . ?
N38 C45 C46 C47 15.4(12) . . . . ?
N37 C45 C46 C47 -175.8(7) . . . . ?
C46 N39 C48 C49 176.0(7) . . . . ?
Cu4 N39 C48 C49 -12.0(8) . . . . ?
N39 C48 C49 C50 70.8(8) . . . . ?
C52 N40 C50 C49 173.9(7) . . . . ?
Cu4 N40 C50 C49 3.3(9) . . . . ?
C48 C49 C50 N40 -65.6(9) . . . . ?
C50 N40 C52 C33 -178.8(6) . . . . ?
Cu4 N40 C52 C33 -7.5(9) . . . . ?
C50 N40 C52 C51 -1.8(13) . . . . ?
Cu4 N40 C52 C51 169.5(7) . . . . ?
N32 C33 C52 N40 -6.4(10) . . . . ?
N33 C33 C52 N40 163.9(8) . . . . ?
N32 C33 C52 C51 176.4(7) . . . . ?
N33 C33 C52 C51 -13.3(13) . . . . ?
C55 N53 C53 N52 1.0(7) . . . . ?
C55 N53 C53 C72 -169.7(7) . . . . ?
N51 N52 C53 N53 -0.5(7) . . . . ?
Cu6 N52 C53 N53 -157.3(5) . . . . ?
N51 N52 C53 C72 171.9(5) . . . . ?
Cu6 N52 C53 C72 15.0(7) . . . . ?
N52 N51 C55 N53 1.0(8) . . . . ?
Cu5 N51 C55 N53 153.1(5) . . . . ?
N52 N51 C55 C56 -170.4(5) . . . . ?
Cu5 N51 C55 C56 -18.2(7) . . . . ?
C53 N53 C55 N51 -1.2(8) . . . . ?
C53 N53 C55 C56 168.3(7) . . . . ?
C58 N54 C56 C55 177.2(7) . . . . ?
Cu5 N54 C56 C55 0.5(8) . . . . ?
C58 N54 C56 C57 2.2(13) . . . . ?
Cu5 N54 C56 C57 -174.5(6) . . . . ?
N51 C55 C56 N54 11.9(9) . . . . ?
N53 C55 C56 N54 -157.5(7) . . . . ?
N51 C55 C56 C57 -172.6(7) . . . . ?
N53 C55 C56 C57 18.0(12) . . . . ?
C56 N54 C58 C59 -175.0(15) . . . . ?
Cu5 N54 C58 C59 1.5(17) . . . . ?
N54 C58 C59 C60 58(2) . . . . ?
C58 C59 C60 N55 -67(3) . . . . ?
C59 C60 N55 C62 -169(2) . . . . ?
C59 C60 N55 Cu5 16(3) . . . . ?
N56 Cu5 N55 C62 6.2(17) . . . . ?
N51 Cu5 N55 C62 -81.3(18) . . . . ?
N54 Cu5 N55 C62 -150.8(17) . . . . ?
N55A Cu5 N55 C62 66(5) . . . . ?
S1 Cu5 N55 C62 113.7(18) . . . . ?
N56 Cu5 N55 C60 -178.3(19) . . . . ?
N51 Cu5 N55 C60 94(3) . . . . ?
N54 Cu5 N55 C60 24.6(18) . . . . ?
N55A Cu5 N55 C60 -119(6) . . . . ?
S1 Cu5 N55 C60 -70.9(18) . . . . ?
C60 N55 C62 C61 -5(4) . . . . ?
Cu5 N55 C62 C61 170.6(18) . . . . ?
C60 N55 C62 C63 -179.9(17) . . . . ?
Cu5 N55 C62 C63 -4(2) . . . . ?
C59A C60A N55A C62A 132(2) . . . . ?
C59A C60A N55A Cu5 -42(2) . . . . ?
N56 Cu5 N55A C62A 9.3(14) . . . . ?
N55 Cu5 N55A C62A -109(6) . . . . ?
N51 Cu5 N55A C62A -53(2) . . . . ?
N54 Cu5 N55A C62A -146.3(14) . . . . ?
S1 Cu5 N55A C62A 116.2(15) . . . . ?
N56 Cu5 N55A C60A -176.7(14) . . . . ?
N55 Cu5 N55A C60A 65(5) . . . . ?
N51 Cu5 N55A C60A 121.5(19) . . . . ?
N54 Cu5 N55A C60A 27.8(14) . . . . ?
S1 Cu5 N55A C60A -69.8(13) . . . . ?
C60A N55A C62A C63 -169.9(16) . . . . ?
Cu5 N55A C62A C63 4(2) . . . . ?
C60A N55A C62A C61A 5(3) . . . . ?
Cu5 N55A C62A C61A 178.2(16) . . . . ?
N57 N56 C63 N58 -2.4(9) . . . . ?
Cu5 N56 C63 N58 -156.4(6) . . . . ?
N57 N56 C63 C62A -174.5(10) . . . . ?
Cu5 N56 C63 C62A 31.4(12) . . . . ?
N57 N56 C63 C62 160.4(10) . . . . ?
Cu5 N56 C63 C62 6.4(12) . . . . ?
C65 N58 C63 N56 2.8(9) . . . . ?
C65 N58 C63 C62A 173.9(12) . . . . ?
C65 N58 C63 C62 -156.1(13) . . . . ?
N55A C62A C63 N56 -22.4(19) . . . . ?
C61A C62A C63 N56 162.9(15) . . . . ?
N55A C62A C63 N58 166.7(13) . . . . ?
C61A C62A C63 N58 -8(3) . . . . ?
N55A C62A C63 C62 61(4) . . . . ?
C61A C62A C63 C62 -114(6) . . . . ?
N55 C62 C63 N56 -1(2) . . . . ?
C61 C62 C63 N56 -177.0(15) . . . . ?
N55 C62 C63 N58 157.7(16) . . . . ?
C61 C62 C63 N58 -18(2) . . . . ?
N55 C62 C63 C62A -109(6) . . . . ?
C61 C62 C63 C62A 76(5) . . . . ?
N56 N57 C65 N58 1.0(8) . . . . ?
Cu6 N57 C65 N58 155.2(5) . . . . ?
N56 N57 C65 C66 -171.4(6) . . . . ?
Cu6 N57 C65 C66 -17.2(8) . . . . ?
C63 N58 C65 N57 -2.2(8) . . . . ?
C63 N58 C65 C66 168.8(8) . . . . ?
C68 N59 C66 C65 -179.5(6) . . . . ?
Cu6 N59 C66 C65 0.9(8) . . . . ?
C68 N59 C66 C67 1.5(11) . . . . ?
Cu6 N59 C66 C67 -178.0(6) . . . . ?
N57 C65 C66 N59 10.7(9) . . . . ?
N58 C65 C66 N59 -160.2(7) . . . . ?
N57 C65 C66 C67 -170.2(7) . . . . ?
N58 C65 C66 C67 18.9(12) . . . . ?
C66 N59 C68 C69 -126.0(7) . . . . ?
Cu6 N59 C68 C69 53.5(7) . . . . ?
N59 C68 C69 C70 -67.4(8) . . . . ?
C72 N60 C70 C69 132.8(7) . . . . ?
Cu6 N60 C70 C69 -47.9(8) . . . . ?
C68 C69 C70 N60 64.1(8) . . . . ?
C70 N60 C72 C53 179.8(6) . . . . ?
Cu6 N60 C72 C53 0.4(7) . . . . ?
C70 N60 C72 C71 -2.1(11) . . . . ?
Cu6 N60 C72 C71 178.5(6) . . . . ?
N53 C53 C72 N60 160.4(7) . . . . ?
N52 C53 C72 N60 -10.2(9) . . . . ?
N53 C53 C72 C71 -17.8(11) . . . . ?
N52 C53 C72 C71 171.6(6) . . . . ?
O44 Cl40 O41 O41 67(4) . . . 2_576 ?
O42 Cl40 O41 O41 -53(4) . . . 2_576 ?
O43 Cl40 O41 O41 -173(4) . . . 2_576 ?
Cl40 Cl40 O41 O41 0.00(2) 2_576 . . 2_576 ?
O41 Cl40 O41 Cl40 0.000(2) 2_576 . . 2_576 ?
O44 Cl40 O41 Cl40 67(4) . . . 2_576 ?
O42 Cl40 O41 Cl40 -53(4) . . . 2_576 ?
O43 Cl40 O41 Cl40 -173(4) . . . 2_576 ?
O41 Cl40 O41 O42 -94(4) 2_576 . . 2_576 ?
O44 Cl40 O41 O42 -27(3) . . . 2_576 ?
O42 Cl40 O41 O42 -148(2) . . . 2_576 ?
O43 Cl40 O41 O42 93(3) . . . 2_576 ?
Cl40 Cl40 O41 O42 -94(4) 2_576 . . 2_576 ?
O44 Cl40 O42 O41 -91.0(12) . . . 2_576 ?
O41 Cl40 O42 O41 31.2(19) . . . 2_576 ?
O43 Cl40 O42 O41 149.3(12) . . . 2_576 ?
Cl40 Cl40 O42 O41 17.1(10) 2_576 . . 2_576 ?
